data_7036590
loop_
_publ_author_name
'Warner, D. S.'
'Limberg, C.'
'Oldenburg, F. J.'
'Braun, B.'

_publ_section_title
;
 Reaction of a polydentate cysteine-based ligand and its nickel(ii)
 complex with electrophilic and nucleophilic methyl-transfer reagents -
 from S-methylation to acetyl coenzyme A synthase reactivity.
;
_journal_issue 42
_journal_name_full 'Dalton transactions (Cambridge, England : 2003)'
_journal_page_first 18378
_journal_page_last 18385
_journal_paper_doi 10.1039/c5dt02828k
_journal_volume 44
_journal_year 2015
_chemical_absolute_configuration rmad
_chemical_formula_sum 'C33 H66 I3 N9 Ni3 S6'
_chemical_formula_weight 1338.13
_chemical_name_systematic
; 
 ? 
;
_space_group_IT_number 4
_symmetry_cell_setting monoclinic
_symmetry_space_group_name_Hall 'P 2yb'
_symmetry_space_group_name_H-M 'P 1 21 1'
_atom_sites_solution_hydrogens geom
_atom_sites_solution_primary direct
_atom_sites_solution_secondary difmap
_audit_creation_method SHELXL-97
_audit_update_record
;
2015-07-23 deposited with the CCDC.
2015-09-14 downloaded from the CCDC.
;
_cell_angle_alpha 90.00
_cell_angle_beta 94.4470(10)
_cell_angle_gamma 90.00
_cell_formula_units_Z 4
_cell_length_a 15.9082(3)
_cell_length_b 11.5304(2)
_cell_length_c 26.8321(5)
_cell_measurement_reflns_used 58309
_cell_measurement_temperature 100(2)
_cell_measurement_theta_max 25.69
_cell_measurement_theta_min 1.93
_cell_volume 4906.94(16)
_computing_cell_refinement 'X-AREA (Stoe & Cie, 2002)'
_computing_data_collection 'X-AREA (Stoe & Cie, 2002)'
_computing_data_reduction 'X-RED (Stoe & Cie, 2002)'
_computing_molecular_graphics 'PLATON, 1990'
_computing_publication_material 'PLATON, 1990'
_computing_structure_refinement 'SHELXL97 (Sheldrick, 1997)'
_computing_structure_solution 'SHELXS97 (Sheldrick, 1997)'
_diffrn_ambient_temperature 100(2)
_diffrn_measured_fraction_theta_full 0.998
_diffrn_measured_fraction_theta_max 0.998
_diffrn_measurement_device_type 'STOE IPDS 2t'
_diffrn_measurement_method 'rotation method'
_diffrn_radiation_monochromator graphite
_diffrn_radiation_source 'fine-focus sealed tube'
_diffrn_radiation_type MoK\a
_diffrn_radiation_wavelength 0.71073
_diffrn_reflns_av_R_equivalents 0.0480
_diffrn_reflns_av_sigmaI/netI 0.0489
_diffrn_reflns_limit_h_max 18
_diffrn_reflns_limit_h_min -18
_diffrn_reflns_limit_k_max 13
_diffrn_reflns_limit_k_min -13
_diffrn_reflns_limit_l_max 31
_diffrn_reflns_limit_l_min -31
_diffrn_reflns_number 38311
_diffrn_reflns_theta_full 25.00
_diffrn_reflns_theta_max 25.00
_diffrn_reflns_theta_min 1.92
_exptl_absorpt_coefficient_mu 3.317
_exptl_absorpt_correction_T_max 0.5032
_exptl_absorpt_correction_T_min 0.3107
_exptl_absorpt_correction_type multi-scan
_exptl_absorpt_process_details 'PLATON, 1990'
_exptl_crystal_colour 'light green'
_exptl_crystal_density_diffrn 1.811
_exptl_crystal_density_method 'not measured'
_exptl_crystal_description fragment
_exptl_crystal_F_000 2662
_exptl_crystal_size_max 0.46
_exptl_crystal_size_mid 0.36
_exptl_crystal_size_min 0.24
_refine_diff_density_max 3.320
_refine_diff_density_min -1.244
_refine_diff_density_rms 0.208
_refine_ls_abs_structure_details 'Flack H D (1983), Acta Cryst. A39, 876-881'
_refine_ls_abs_structure_Flack 0.02(2)
_refine_ls_extinction_method none
_refine_ls_goodness_of_fit_ref 1.051
_refine_ls_hydrogen_treatment constr
_refine_ls_matrix_type full
_refine_ls_number_parameters 953
_refine_ls_number_reflns 16711
_refine_ls_number_restraints 111
_refine_ls_restrained_S_all 1.048
_refine_ls_R_factor_all 0.0547
_refine_ls_R_factor_gt 0.0494
_refine_ls_shift/su_max 0.023
_refine_ls_shift/su_mean 0.001
_refine_ls_structure_factor_coef Fsqd
_refine_ls_weighting_details 'calc w=1/[\s^2^(Fo^2^)+(0.0906P)^2^+11.9439P] where P=(Fo^2^+2Fc^2^)/3'
_refine_ls_weighting_scheme calc
_refine_ls_wR_factor_gt 0.1384
_refine_ls_wR_factor_ref 0.1422
_reflns_number_gt 15304
_reflns_number_total 16711
_reflns_threshold_expression >2sigma(I)
_cod_data_source_file c5dt02828k2.cif
_cod_data_source_block all
_cod_depositor_comments
;
The following automatic conversions were performed:

'_symmetry_cell_setting' value 'Monoclinic' changed to 'monoclinic'
according to
/usr/data/users/saulius/crontab/automatic-downloads/rss-feeds/RSC/lib/dictionaries/cif_core.dic
dictionary named 'cif_core.dic' version 2.4.2 from 2011-04-26.

Automatic conversion script
Id: cif_fix_values 3271 2015-04-21 07:52:19Z andrius 

 Adding full bibliography for 7036590--7036591.cif.
;
_cod_original_sg_symbol_H-M P21
_cod_database_code 7036590

loop_
_symmetry_equiv_pos_as_xyz
'x, y, z'
'-x, y+1/2, -z'

loop_
_atom_site_label
_atom_site_type_symbol
_atom_site_fract_x
_atom_site_fract_y
_atom_site_fract_z
_atom_site_U_iso_or_equiv
_atom_site_adp_type
_atom_site_occupancy
_atom_site_symmetry_multiplicity
_atom_site_calc_flag
_atom_site_refinement_flags
I1 I 0.09490(5) 0.63901(6) 0.30713(2) 0.03195(16) Uani 1 1 d .
Ni1 Ni -0.03954(8) 0.47449(11) 0.32745(4) 0.0278(3) Uani 1 1 d .
Ni2 Ni 0.19276(8) 0.48287(11) 0.37338(4) 0.0284(3) Uani 1 1 d .
Ni3 Ni 0.04561(9) 0.72474(11) 0.40534(4) 0.0287(3) Uani 1 1 d .
S1 S 0.06691(18) 0.3672(2) 0.37460(9) 0.0290(5) Uani 1 1 d .
S2 S 0.14231(18) 0.5835(2) 0.44213(9) 0.0295(5) Uani 1 1 d .
S3 S -0.05554(18) 0.5763(2) 0.40463(9) 0.0291(5) Uani 1 1 d .
S4 S 0.15068(19) 0.8710(2) 0.40063(10) 0.0364(6) Uani 1 1 d .
S5 S 0.24255(19) 0.3832(2) 0.30139(9) 0.0355(6) Uani 1 1 d .
S6 S -0.13866(18) 0.5930(2) 0.27869(9) 0.0313(6) Uani 1 1 d .
N1 N -0.0614(6) 0.8458(8) 0.3892(3) 0.0334(14) Uani 1 1 d .
N2 N 0.0167(6) 0.8139(7) 0.4713(3) 0.0312(19) Uani 1 1 d .
N3 N 0.3130(7) 0.5740(9) 0.3911(4) 0.042(2) Uani 1 1 d .
N4 N 0.2812(6) 0.3754(8) 0.4156(3) 0.034(2) Uani 1 1 d .
N5 N -0.0302(5) 0.3430(7) 0.2690(3) 0.0266(18) Uani 1 1 d .
N6 N -0.1420(6) 0.3539(7) 0.3277(3) 0.0287(18) Uani 1 1 d .
C1 C -0.1458(7) 0.6698(10) 0.4054(4) 0.036(2) Uani 1 1 d .
H1A H -0.1739 0.6747 0.3712 0.043 Uiso 1 1 calc R
H1B H -0.1865 0.6357 0.4274 0.043 Uiso 1 1 calc R
C2 C -0.1227(8) 0.7896(9) 0.4234(4) 0.036(2) Uani 1 1 d .
H2 H -0.1748 0.8381 0.4240 0.043 Uiso 1 1 calc R
C3 C -0.0400(8) 0.9607(10) 0.4132(4) 0.039(3) Uani 1 1 d .
H3A H -0.0915 0.9974 0.4244 0.047 Uiso 1 1 calc R
H3B H -0.0157 1.0130 0.3888 0.047 Uiso 1 1 calc R
C4 C 0.0252(7) 0.9401(9) 0.4588(4) 0.0335(17) Uani 1 1 d .
H4 H 0.0094 0.9882 0.4877 0.040 Uiso 1 1 calc R
C5 C -0.0751(7) 0.7889(9) 0.4758(4) 0.033(2) Uani 1 1 d .
H5A H -0.0993 0.8484 0.4972 0.039 Uiso 1 1 calc R
H5B H -0.0815 0.7123 0.4917 0.039 Uiso 1 1 calc R
C6 C 0.0648(7) 0.7829(10) 0.5189(4) 0.034(2) Uani 1 1 d .
H6A H 0.0456 0.8308 0.5460 0.051 Uiso 1 1 calc R
H6B H 0.1250 0.7966 0.5159 0.051 Uiso 1 1 calc R
H6C H 0.0557 0.7009 0.5263 0.051 Uiso 1 1 calc R
C7 C 0.1127(7) 0.9702(9) 0.4469(4) 0.033(2) Uani 1 1 d .
H7A H 0.1508 0.9667 0.4779 0.040 Uiso 1 1 calc R
H7B H 0.1136 1.0505 0.4339 0.040 Uiso 1 1 calc R
C8 C 0.1392(9) 0.9521(11) 0.3416(4) 0.049(3) Uani 1 1 d .
H8A H 0.0793 0.9585 0.3304 0.074 Uiso 1 1 calc R
H8B H 0.1690 0.9112 0.3162 0.074 Uiso 1 1 calc R
H8C H 0.1633 1.0298 0.3467 0.074 Uiso 1 1 calc R
C9 C -0.1002(8) 0.8655(10) 0.3386(4) 0.035(2) Uani 1 1 d .
H9A H -0.1511 0.9128 0.3403 0.052 Uiso 1 1 calc R
H9B H -0.1153 0.7908 0.3229 0.052 Uiso 1 1 calc R
H9C H -0.0602 0.9061 0.3187 0.052 Uiso 1 1 calc R
C10 C 0.2430(7) 0.6449(10) 0.4660(4) 0.038(3) Uani 1 1 d .
H10A H 0.2480 0.7256 0.4540 0.046 Uiso 1 1 calc R
H10B H 0.2469 0.6459 0.5030 0.046 Uiso 1 1 calc R
C11 C 0.3143(7) 0.5702(9) 0.4474(4) 0.031(2) Uani 1 1 d .
H11 H 0.3697 0.6003 0.4621 0.037 Uiso 1 1 calc R
C12 C 0.3826(7) 0.4980(10) 0.3778(4) 0.0398(19) Uani 1 1 d .
H12A H 0.4342 0.5150 0.3996 0.048 Uiso 1 1 calc R
H12B H 0.3948 0.5112 0.3427 0.048 Uiso 1 1 calc R
C13 C 0.3541(7) 0.3667(11) 0.3853(4) 0.037(3) Uani 1 1 d .
H13 H 0.4005 0.3221 0.4038 0.045 Uiso 1 1 calc R
C14 C 0.3056(8) 0.4411(9) 0.4619(4) 0.040(3) Uani 1 1 d .
H14 H 0.3143 0.4096 0.4946 0.049 Uiso 1 1 calc R
C15 C 0.2544(7) 0.2585(9) 0.4322(4) 0.033(2) Uani 1 1 d .
H15A H 0.3024 0.2191 0.4499 0.049 Uiso 1 1 calc R
H15B H 0.2341 0.2126 0.4030 0.049 Uiso 1 1 calc R
H15C H 0.2090 0.2672 0.4546 0.049 Uiso 1 1 calc R
C16 C 0.3310(7) 0.3106(10) 0.3342(4) 0.035(2) Uani 1 1 d .
H16A H 0.3168 0.2279 0.3390 0.042 Uiso 1 1 calc R
H16B H 0.3802 0.3140 0.3139 0.042 Uiso 1 1 calc R
C17 C 0.2893(9) 0.4784(12) 0.2560(4) 0.050(3) Uani 1 1 d .
H17A H 0.3054 0.5523 0.2720 0.076 Uiso 1 1 calc R
H17B H 0.2481 0.4924 0.2276 0.076 Uiso 1 1 calc R
H17C H 0.3394 0.4410 0.2442 0.076 Uiso 1 1 calc R
C18 C 0.3298(8) 0.6905(10) 0.3713(4) 0.042(3) Uani 1 1 d .
H18A H 0.2866 0.7447 0.3811 0.063 Uiso 1 1 calc R
H18B H 0.3285 0.6871 0.3347 0.063 Uiso 1 1 calc R
H18C H 0.3854 0.7170 0.3848 0.063 Uiso 1 1 calc R
C19 C 0.0628(8) 0.2395(9) 0.3342(4) 0.037(3) Uani 1 1 d D
H19A H 0.1096 0.2421 0.3120 0.045 Uiso 1 1 calc R
H19B H 0.0691 0.1684 0.3548 0.045 Uiso 1 1 calc R
C20 C -0.0230(7) 0.2370(9) 0.3023(4) 0.0357(17) Uani 1 1 d D
H20 H -0.0248 0.1662 0.2807 0.043 Uiso 1 1 calc R
C21 C -0.1137(7) 0.3334(10) 0.2411(4) 0.037(3) Uani 1 1 d .
H21A H -0.1216 0.2540 0.2275 0.044 Uiso 1 1 calc R
H21B H -0.1174 0.3886 0.2127 0.044 Uiso 1 1 calc R
C22 C -0.1838(7) 0.3607(10) 0.2764(4) 0.035(2) Uani 1 1 d .
H22 H -0.2297 0.3016 0.2721 0.042 Uiso 1 1 calc R
C23 C -0.0993(7) 0.2363(9) 0.3326(4) 0.034(2) Uani 1 1 d .
H23A H -0.0818 0.2203 0.3681 0.040 Uiso 1 1 calc R
H23B H -0.1391 0.1748 0.3202 0.040 Uiso 1 1 calc R
C24 C -0.2057(7) 0.3643(10) 0.3655(4) 0.034(2) Uani 1 1 d .
H24A H -0.2357 0.4383 0.3609 0.051 Uiso 1 1 calc R
H24B H -0.1772 0.3613 0.3992 0.051 Uiso 1 1 calc R
H24C H -0.2461 0.3003 0.3612 0.051 Uiso 1 1 calc R
C25 C -0.2194(7) 0.4827(10) 0.2637(4) 0.036(2) Uani 1 1 d .
H25A H -0.2688 0.4977 0.2831 0.043 Uiso 1 1 calc R
H25B H -0.2382 0.4867 0.2277 0.043 Uiso 1 1 calc R
C26 C -0.1010(8) 0.6310(10) 0.2187(3) 0.036(2) Uani 1 1 d .
H26A H -0.0639 0.5694 0.2080 0.054 Uiso 1 1 calc R
H26B H -0.0696 0.7041 0.2218 0.054 Uiso 1 1 calc R
H26C H -0.1491 0.6399 0.1939 0.054 Uiso 1 1 calc R
C27 C 0.0384(8) 0.3481(10) 0.2339(4) 0.040(3) Uani 1 1 d .
H27A H 0.0422 0.2734 0.2169 0.061 Uiso 1 1 calc R
H27B H 0.0922 0.3650 0.2528 0.061 Uiso 1 1 calc R
H27C H 0.0257 0.4093 0.2091 0.061 Uiso 1 1 calc R
I2 I 0.38697(5) 0.77527(6) 0.18595(2) 0.03376(16) Uani 1 1 d .
Ni4 Ni 0.44536(9) 0.71355(11) 0.08773(5) 0.0293(3) Uani 1 1 d .
Ni5 Ni 0.52880(9) 0.94670(11) 0.17744(4) 0.0298(3) Uani 1 1 d .
Ni6 Ni 0.29929(8) 0.94968(12) 0.12370(4) 0.0286(3) Uani 1 1 d .
S7 S 0.55200(18) 0.8609(2) 0.09991(9) 0.0308(5) Uani 1 1 d .
S8 S 0.42450(18) 1.0626(2) 0.13183(9) 0.0322(6) Uani 1 1 d U
S9 S 0.35692(17) 0.8619(2) 0.05257(9) 0.0301(5) Uani 1 1 d .
S10 S 0.5321(2) 0.5674(2) 0.12824(10) 0.0366(6) Uani 1 1 d .
S11 S 0.17343(19) 0.8275(2) 0.11811(10) 0.0351(6) Uani 1 1 d .
S12 S 0.4974(2) 1.0186(3) 0.25710(10) 0.0426(7) Uani 1 1 d .
N7 N 0.3476(6) 0.5887(8) 0.0562(3) 0.033(2) Uani 1 1 d .
N8 N 0.4815(6) 0.6367(8) 0.0201(3) 0.0334(14) Uani 1 1 d .
N9 N 0.2176(6) 1.0746(8) 0.0848(3) 0.033(2) Uani 1 1 d .
N11 N 0.6321(6) 1.0635(8) 0.1831(3) 0.036(2) Uani 1 1 d .
N12 N 0.6456(6) 0.8547(7) 0.2066(3) 0.034(2) Uani 1 1 d .
N10 N 0.2486(6) 1.0702(8) 0.1773(3) 0.034(2) Uani 1 1 d .
C28 C 0.2861(7) 0.7681(10) 0.0145(4) 0.035(2) Uani 1 1 d .
H28A H 0.2330 0.7581 0.0310 0.043 Uiso 1 1 calc R
H28B H 0.2722 0.8049 -0.0184 0.043 Uiso 1 1 calc R
C29 C 0.3258(7) 0.6494(9) 0.0070(4) 0.032(2) Uani 1 1 d .
H29 H 0.2861 0.6001 -0.0145 0.039 Uiso 1 1 calc R
C30 C 0.3905(7) 0.4806(9) 0.0436(4) 0.032(2) Uani 1 1 d .
H30A H 0.3593 0.4428 0.0147 0.038 Uiso 1 1 calc R
H30B H 0.3922 0.4265 0.0723 0.038 Uiso 1 1 calc R
C31 C 0.4814(7) 0.5091(9) 0.0308(4) 0.0335(17) Uani 1 1 d .
H31 H 0.4949 0.4651 0.0003 0.040 Uiso 1 1 calc R
C32 C 0.4113(7) 0.6613(10) -0.0178(4) 0.033(2) Uani 1 1 d .
H32A H 0.4128 0.6059 -0.0460 0.040 Uiso 1 1 calc R
H32B H 0.4170 0.7408 -0.0311 0.040 Uiso 1 1 calc R
C33 C 0.5620(8) 0.6754(10) 0.0017(4) 0.039(3) Uani 1 1 d .
H33A H 0.6074 0.6663 0.0283 0.058 Uiso 1 1 calc R
H33B H 0.5575 0.7572 -0.0081 0.058 Uiso 1 1 calc R
H33C H 0.5746 0.6285 -0.0272 0.058 Uiso 1 1 calc R
C34 C 0.5444(8) 0.4783(11) 0.0743(4) 0.041(3) Uani 1 1 d .
H34A H 0.6023 0.4877 0.0637 0.049 Uiso 1 1 calc R
H34B H 0.5369 0.3959 0.0833 0.049 Uiso 1 1 calc R
C35 C 0.4718(9) 0.4778(11) 0.1674(4) 0.050(3) Uani 1 1 d .
H35A H 0.4126 0.4774 0.1542 0.074 Uiso 1 1 calc R
H35B H 0.4760 0.5089 0.2015 0.074 Uiso 1 1 calc R
H35C H 0.4940 0.3985 0.1677 0.074 Uiso 1 1 calc R
C36 C 0.2721(7) 0.5631(11) 0.0815(4) 0.041(3) Uani 1 1 d .
H36A H 0.2412 0.4996 0.0641 0.061 Uiso 1 1 calc R
H36B H 0.2362 0.6322 0.0812 0.061 Uiso 1 1 calc R
H36C H 0.2881 0.5402 0.1161 0.061 Uiso 1 1 calc R
C37 C 0.0995(8) 0.9421(10) 0.0995(4) 0.040(3) Uani 1 1 d .
H37A H 0.0828 0.9350 0.0633 0.048 Uiso 1 1 calc R
H37B H 0.0481 0.9328 0.1177 0.048 Uiso 1 1 calc R
C38 C 0.1357(8) 1.0605(10) 0.1099(4) 0.040(3) Uani 1 1 d .
H38 H 0.0944 1.1204 0.0965 0.048 Uiso 1 1 calc R
C39 C 0.2550(8) 1.1899(9) 0.1027(4) 0.038(3) Uani 1 1 d .
H39A H 0.2114 1.2512 0.0987 0.046 Uiso 1 1 calc R
H39B H 0.3018 1.2113 0.0822 0.046 Uiso 1 1 calc R
C40 C 0.2886(7) 1.1796(9) 0.1592(4) 0.0357(17) Uani 1 1 d DU
H40 H 0.2668 1.2470 0.1778 0.043 Uiso 1 1 calc R
C41 C 0.1568(7) 1.0812(11) 0.1665(4) 0.0398(19) Uani 1 1 d .
H41A H 0.1380 1.1595 0.1759 0.048 Uiso 1 1 calc R
H41B H 0.1272 1.0234 0.1861 0.048 Uiso 1 1 calc R
C42 C 0.2646(8) 1.0600(11) 0.2318(4) 0.046(3) Uani 1 1 d .
H42A H 0.2461 1.1310 0.2478 0.069 Uiso 1 1 calc R
H42B H 0.3251 1.0485 0.2403 0.069 Uiso 1 1 calc R
H42C H 0.2334 0.9935 0.2437 0.069 Uiso 1 1 calc R
C43 C 0.2048(8) 1.0717(11) 0.0307(4) 0.040(3) Uani 1 1 d .
H43A H 0.1937 0.9918 0.0196 0.060 Uiso 1 1 calc R
H43B H 0.2554 1.1007 0.0162 0.060 Uiso 1 1 calc R
H43C H 0.1565 1.1208 0.0198 0.060 Uiso 1 1 calc R
C44 C 0.1427(8) 0.7792(10) 0.1775(5) 0.045(3) Uani 1 1 d .
H44A H 0.1216 0.8452 0.1958 0.068 Uiso 1 1 calc R
H44B H 0.1915 0.7452 0.1967 0.068 Uiso 1 1 calc R
H44C H 0.0982 0.7207 0.1723 0.068 Uiso 1 1 calc R
C45 C 0.5957(8) 1.1029(11) 0.2697(4) 0.042(3) Uani 1 1 d .
H45A H 0.5845 1.1863 0.2634 0.051 Uiso 1 1 calc R
H45B H 0.6172 1.0935 0.3051 0.051 Uiso 1 1 calc R
C46 C 0.6605(8) 1.0589(10) 0.2355(4) 0.042(3) Uani 1 1 d .
H46 H 0.7123 1.1079 0.2410 0.050 Uiso 1 1 calc R
C47 C 0.6992(8) 1.0058(9) 0.1535(4) 0.038(3) Uani 1 1 d .
H47A H 0.7558 1.0359 0.1648 0.046 Uiso 1 1 calc R
H47B H 0.6882 1.0227 0.1175 0.046 Uiso 1 1 calc R
C48 C 0.6952(8) 0.8729(9) 0.1628(4) 0.037(3) Uani 1 1 d .
H48 H 0.7538 0.8440 0.1714 0.045 Uiso 1 1 calc R
C49 C 0.6851(7) 0.9309(9) 0.2482(4) 0.031(2) Uani 1 1 d .
H49A H 0.7472 0.9222 0.2507 0.038 Uiso 1 1 calc R
H49B H 0.6641 0.9084 0.2806 0.038 Uiso 1 1 calc R
C50 C 0.6481(9) 0.7328(10) 0.2238(4) 0.043(3) Uani 1 1 d .
H50A H 0.6317 0.6816 0.1956 0.064 Uiso 1 1 calc R
H50B H 0.6089 0.7227 0.2499 0.064 Uiso 1 1 calc R
H50C H 0.7054 0.7135 0.2373 0.064 Uiso 1 1 calc R
C51 C 0.6588(7) 0.8086(9) 0.1177(4) 0.036(2) Uani 1 1 d .
H51A H 0.6572 0.7246 0.1251 0.043 Uiso 1 1 calc R
H51B H 0.6948 0.8204 0.0896 0.043 Uiso 1 1 calc R
C52 C 0.6214(8) 1.1818(10) 0.1641(5) 0.042(3) Uani 1 1 d .
H52A H 0.5912 1.2281 0.1876 0.064 Uiso 1 1 calc R
H52B H 0.5891 1.1803 0.1315 0.064 Uiso 1 1 calc R
H52C H 0.6769 1.2165 0.1605 0.064 Uiso 1 1 calc R
C53 C 0.5020(9) 0.9040(11) 0.3029(4) 0.048(3) Uani 1 1 d .
H53A H 0.5359 0.8398 0.2914 0.072 Uiso 1 1 calc R
H53B H 0.4448 0.8765 0.3074 0.072 Uiso 1 1 calc R
H53C H 0.5277 0.9335 0.3348 0.072 Uiso 1 1 calc R
N18 N 0.1310(10) 0.4167(14) 0.1394(6) 0.082(4) Uiso 1 1 d .
C64 C 0.0849(10) 0.4511(14) 0.1075(6) 0.062(4) Uiso 1 1 d .
C65 C 0.0292(11) 0.4907(16) 0.0675(6) 0.073(4) Uiso 1 1 d .
H65A H 0.0376 0.4451 0.0374 0.110 Uiso 1 1 calc R
H65B H 0.0405 0.5727 0.0610 0.110 Uiso 1 1 calc R
H65C H -0.0292 0.4818 0.0762 0.110 Uiso 1 1 calc R
N13 N 0.9637(10) 0.2346(14) 0.0113(6) 0.083(4) Uani 1 1 d U
C54 C 0.9307(9) 0.2037(13) 0.0433(5) 0.054(3) Uani 1 1 d U
C55 C 0.8847(10) 0.1736(14) 0.0853(5) 0.061(4) Uani 1 1 d U
H55A H 0.9241 0.1477 0.1130 0.092 Uiso 1 1 calc R
H55B H 0.8450 0.1110 0.0758 0.092 Uiso 1 1 calc R
H55C H 0.8536 0.2416 0.0958 0.092 Uiso 1 1 calc R
N14 N 0.7051(8) 0.4808(12) 0.4772(4) 0.063(3) Uani 1 1 d U
C56 C 0.6618(8) 0.4103(11) 0.4628(4) 0.045(3) Uani 1 1 d U
C57 C 0.6017(9) 0.3200(13) 0.4403(5) 0.056(3) Uani 1 1 d U
H57A H 0.5703 0.3520 0.4106 0.084 Uiso 1 1 calc R
H57B H 0.5623 0.2973 0.4648 0.084 Uiso 1 1 calc R
H57C H 0.6337 0.2518 0.4308 0.084 Uiso 1 1 calc R
N15 N 0.8251(10) 0.9060(14) 0.0256(5) 0.077(4) Uani 1 1 d U
C58 C 0.8590(10) 0.8414(13) 0.0534(5) 0.058(3) Uani 1 1 d U
C59 C 0.9024(9) 0.7642(12) 0.0873(5) 0.048(3) Uani 1 1 d U
H59A H 0.9233 0.8066 0.1174 0.072 Uiso 1 1 calc R
H59B H 0.9501 0.7297 0.0715 0.072 Uiso 1 1 calc R
H59C H 0.8640 0.7027 0.0964 0.072 Uiso 1 1 calc R
N16 N 0.5317(9) 0.7294(13) 0.4662(5) 0.069(3) Uani 1 1 d U
C60 C 0.5710(10) 0.7176(13) 0.4318(5) 0.058(3) Uani 1 1 d U
C61 C 0.6206(9) 0.6931(13) 0.3913(5) 0.056(3) Uani 1 1 d U
H61A H 0.5835 0.6776 0.3611 0.083 Uiso 1 1 calc R
H61B H 0.6559 0.6250 0.3993 0.083 Uiso 1 1 calc R
H61C H 0.6567 0.7599 0.3854 0.083 Uiso 1 1 calc R
N17 N 0.3426(9) 0.0196(13) 0.3707(5) 0.070(3) Uani 1 1 d U
C62 C 0.3946(9) 0.0175(13) 0.4017(5) 0.054(3) Uani 1 1 d U
C63 C 0.4593(7) 0.0183(10) 0.4381(4) 0.036(2) Uani 1 1 d U
H63A H 0.5119 -0.0027 0.4235 0.054 Uiso 1 1 calc R
H63B H 0.4478 -0.0378 0.4641 0.054 Uiso 1 1 calc R
H63C H 0.4648 0.0960 0.4527 0.054 Uiso 1 1 calc R
I3 I 0.93809(4) 0.97905(6) 0.20508(2) 0.03291(16) Uani 1 1 d .
I4 I 0.70041(5) 0.02553(7) 0.39788(3) 0.04087(18) Uani 1 1 d .
I5 I 0.77989(5) 0.46976(8) 0.10874(3) 0.04348(19) Uani 1 1 d .
I6 I 0.55650(5) 0.42777(7) 0.29957(3) 0.0438(2) Uani 1 1 d .
C66 C 0.3847(6) 1.1625(9) 0.1765(4) 0.0357(5) Uani 1 1 d DU
H66A H 0.3914 1.1298 0.2107 0.043 Uiso 1 1 calc R
H66B H 0.4151 1.2374 0.1762 0.043 Uiso 1 1 calc R

loop_
_atom_site_aniso_label
_atom_site_aniso_U_11
_atom_site_aniso_U_22
_atom_site_aniso_U_33
_atom_site_aniso_U_23
_atom_site_aniso_U_13
_atom_site_aniso_U_12
I1 0.0437(4) 0.0248(3) 0.0286(3) 0.0020(2) 0.0106(3) -0.0002(3)
Ni1 0.0383(7) 0.0207(6) 0.0251(5) 0.0004(5) 0.0061(5) -0.0020(6)
Ni2 0.0350(7) 0.0235(7) 0.0274(6) -0.0027(5) 0.0085(5) -0.0023(6)
Ni3 0.0403(8) 0.0200(6) 0.0270(6) -0.0002(5) 0.0097(5) -0.0005(5)
S1 0.0398(15) 0.0196(12) 0.0286(11) -0.0002(9) 0.0089(10) -0.0014(10)
S2 0.0393(15) 0.0210(12) 0.0291(11) -0.0028(9) 0.0087(10) 0.0023(11)
S3 0.0412(15) 0.0200(12) 0.0269(11) -0.0005(9) 0.0090(10) 0.0001(11)
S4 0.0456(17) 0.0232(13) 0.0419(14) -0.0019(10) 0.0138(12) -0.0031(11)
S5 0.0425(16) 0.0346(14) 0.0311(12) -0.0038(11) 0.0137(11) -0.0006(12)
S6 0.0412(16) 0.0230(13) 0.0300(12) 0.0002(10) 0.0042(11) 0.0012(11)
N1 0.039(4) 0.028(3) 0.034(3) 0.003(3) 0.011(3) 0.001(3)
N2 0.038(5) 0.026(5) 0.030(4) 0.000(3) 0.009(4) 0.003(4)
N3 0.045(6) 0.028(5) 0.052(6) -0.015(4) 0.007(5) 0.003(4)
N4 0.041(6) 0.032(5) 0.030(4) -0.010(4) 0.004(4) -0.010(4)
N5 0.036(5) 0.017(4) 0.028(4) 0.004(3) 0.011(3) -0.004(3)
N6 0.037(5) 0.017(4) 0.033(4) 0.004(3) 0.004(4) 0.004(4)
C1 0.041(7) 0.036(6) 0.031(5) -0.003(4) 0.009(4) -0.005(5)
C2 0.047(7) 0.028(6) 0.033(5) 0.004(4) 0.009(5) 0.005(5)
C3 0.054(7) 0.021(5) 0.043(6) 0.001(5) 0.008(5) -0.004(5)
C4 0.045(5) 0.019(4) 0.038(4) 0.001(3) 0.016(3) 0.002(3)
C5 0.043(6) 0.025(5) 0.031(5) 0.002(4) 0.004(4) 0.005(5)
C6 0.045(7) 0.027(5) 0.032(5) -0.001(4) 0.009(5) 0.002(5)
C7 0.050(7) 0.014(5) 0.037(5) -0.005(4) 0.015(5) -0.008(5)
C8 0.070(9) 0.034(7) 0.047(6) 0.004(5) 0.030(6) 0.004(6)
C9 0.046(7) 0.027(5) 0.032(5) -0.013(4) 0.008(5) -0.005(5)
C10 0.042(7) 0.036(6) 0.038(5) -0.005(5) 0.013(5) 0.010(5)
C11 0.032(6) 0.024(5) 0.037(5) 0.002(4) 0.001(4) 0.005(4)
C12 0.033(4) 0.043(5) 0.045(4) -0.008(4) 0.014(3) -0.000(4)
C13 0.033(6) 0.052(7) 0.027(5) 0.004(5) 0.004(4) 0.011(5)
C14 0.071(8) 0.026(6) 0.022(5) -0.009(4) -0.011(5) 0.009(5)
C15 0.036(6) 0.020(5) 0.044(6) -0.002(4) 0.013(5) 0.009(4)
C16 0.038(7) 0.029(6) 0.041(6) 0.002(4) 0.013(5) -0.006(5)
C17 0.066(9) 0.051(8) 0.038(6) 0.003(6) 0.025(6) 0.001(7)
C18 0.051(8) 0.024(6) 0.051(6) -0.005(5) 0.009(6) -0.001(5)
C19 0.068(8) 0.015(5) 0.028(5) -0.004(4) 0.001(5) 0.010(5)
C20 0.046(5) 0.025(4) 0.036(4) -0.009(3) 0.005(3) 0.005(3)
C21 0.051(7) 0.031(6) 0.028(5) -0.010(4) 0.007(5) 0.001(5)
C22 0.025(6) 0.035(6) 0.045(6) -0.000(5) 0.007(4) -0.010(5)
C23 0.044(7) 0.025(5) 0.033(5) 0.005(4) 0.005(5) -0.007(5)
C24 0.038(6) 0.028(5) 0.036(5) 0.010(4) 0.006(4) -0.004(5)
C25 0.041(6) 0.029(6) 0.039(5) 0.006(4) 0.008(5) 0.007(5)
C26 0.056(7) 0.032(6) 0.020(4) 0.002(4) 0.002(4) -0.002(5)
C27 0.057(8) 0.036(6) 0.030(5) -0.006(5) 0.009(5) 0.000(5)
I2 0.0441(4) 0.0282(3) 0.0299(3) 0.0022(3) 0.0085(3) 0.0009(3)
Ni4 0.0374(8) 0.0228(7) 0.0285(6) -0.0013(5) 0.0081(5) -0.0007(6)
Ni5 0.0359(7) 0.0264(7) 0.0274(6) -0.0024(5) 0.0039(5) 0.0019(6)
Ni6 0.0331(7) 0.0271(7) 0.0262(6) 0.0003(5) 0.0065(5) 0.0013(6)
S7 0.0367(15) 0.0246(13) 0.0319(12) -0.0007(10) 0.0070(10) -0.0024(11)
S8 0.0378(16) 0.0264(13) 0.0328(12) -0.0001(10) 0.0050(11) -0.0014(11)
S9 0.0374(15) 0.0268(13) 0.0268(11) 0.0004(10) 0.0068(10) -0.0010(11)
S10 0.0473(18) 0.0256(13) 0.0369(13) -0.0025(10) 0.0029(12) -0.0001(12)
S11 0.0378(16) 0.0293(14) 0.0393(13) -0.0013(11) 0.0110(11) -0.0010(11)
S12 0.0538(19) 0.0402(15) 0.0341(13) -0.0071(12) 0.0043(12) 0.0066(14)
N7 0.035(5) 0.030(5) 0.036(4) -0.002(4) 0.006(4) -0.000(4)
N8 0.039(4) 0.028(3) 0.034(3) 0.003(3) 0.011(3) 0.001(3)
N9 0.039(5) 0.021(4) 0.040(5) -0.003(4) 0.003(4) 0.004(4)
N11 0.040(6) 0.030(5) 0.037(5) 0.003(4) 0.004(4) 0.002(4)
N12 0.050(6) 0.008(4) 0.043(5) -0.005(3) 0.001(4) 0.000(4)
N10 0.036(5) 0.035(5) 0.030(4) -0.004(4) 0.003(4) 0.004(4)
C28 0.044(7) 0.034(6) 0.028(5) -0.007(4) 0.001(4) -0.004(5)
C29 0.033(6) 0.033(6) 0.031(5) -0.005(4) 0.003(4) -0.001(5)
C30 0.039(6) 0.023(5) 0.033(5) 0.003(4) 0.003(4) -0.002(5)
C31 0.045(5) 0.019(4) 0.038(4) 0.001(3) 0.016(3) 0.002(3)
C32 0.038(6) 0.038(6) 0.025(5) -0.011(4) 0.012(4) -0.006(5)
C33 0.045(7) 0.033(6) 0.041(6) -0.009(5) 0.021(5) -0.003(5)
C34 0.047(7) 0.031(6) 0.045(6) -0.013(5) 0.008(5) 0.011(5)
C35 0.079(9) 0.029(6) 0.044(6) -0.009(5) 0.024(6) 0.004(6)
C36 0.034(6) 0.051(7) 0.039(6) 0.005(5) 0.014(5) -0.010(5)
C37 0.044(7) 0.040(7) 0.036(5) 0.007(5) 0.004(5) 0.002(5)
C38 0.037(7) 0.037(7) 0.044(6) 0.004(5) -0.003(5) 0.000(5)
C39 0.037(7) 0.022(5) 0.057(7) 0.006(5) 0.007(5) -0.004(5)
C40 0.046(5) 0.025(4) 0.036(4) -0.009(3) 0.005(3) 0.005(3)
C41 0.033(4) 0.043(5) 0.045(4) -0.008(4) 0.014(3) -0.000(4)
C42 0.055(8) 0.049(7) 0.036(6) -0.007(5) 0.017(5) -0.002(6)
C43 0.046(7) 0.044(7) 0.028(5) 0.011(5) -0.007(5) 0.002(5)
C44 0.043(7) 0.029(6) 0.066(7) 0.012(5) 0.020(6) -0.000(5)
C45 0.038(7) 0.041(7) 0.047(6) -0.004(5) 0.005(5) 0.002(5)
C46 0.044(7) 0.033(6) 0.050(6) -0.011(5) 0.016(5) -0.028(5)
C47 0.050(7) 0.027(6) 0.038(5) -0.004(4) 0.007(5) -0.009(5)
C48 0.043(7) 0.022(5) 0.047(6) 0.010(5) 0.001(5) 0.007(5)
C49 0.038(6) 0.030(6) 0.025(4) 0.001(4) -0.002(4) 0.002(5)
C50 0.055(8) 0.032(6) 0.042(6) 0.012(5) 0.010(5) 0.005(5)
C51 0.042(7) 0.028(6) 0.039(5) 0.002(4) 0.011(5) -0.001(5)
C52 0.041(7) 0.027(6) 0.060(7) 0.013(5) 0.011(6) -0.005(5)
C53 0.066(9) 0.046(7) 0.032(5) 0.005(5) 0.007(5) 0.003(6)
N13 0.084(4) 0.084(4) 0.083(4) -0.0003(10) 0.0070(11) -0.0000(10)
C54 0.054(3) 0.054(3) 0.054(3) 0.0002(10) 0.0046(10) 0.0001(10)
C55 0.061(4) 0.061(4) 0.061(4) 0.0001(10) 0.0050(11) 0.0003(10)
N14 0.063(3) 0.063(3) 0.063(3) -0.0000(10) 0.0051(10) 0.0004(10)
C56 0.045(3) 0.045(3) 0.045(3) 0.0001(10) 0.0037(10) 0.0005(10)
C57 0.056(3) 0.056(3) 0.056(3) 0.0002(10) 0.0047(10) 0.0003(10)
N15 0.077(4) 0.077(4) 0.077(4) 0.0004(10) 0.0063(11) -0.0000(10)
C58 0.058(4) 0.058(4) 0.058(4) -0.0001(10) 0.0049(10) -0.0003(10)
C59 0.048(3) 0.048(3) 0.048(3) -0.0001(10) 0.0038(10) 0.0001(10)
N16 0.069(4) 0.069(4) 0.069(4) 0.0000(10) 0.0055(10) -0.0001(10)
C60 0.058(4) 0.058(4) 0.058(4) -0.0003(10) 0.0043(10) -0.0004(10)
C61 0.055(3) 0.055(3) 0.056(3) 0.0002(10) 0.0044(10) -0.0002(10)
N17 0.070(3) 0.069(3) 0.070(3) -0.0005(10) 0.0058(10) 0.0002(10)
C62 0.054(3) 0.054(3) 0.054(3) 0.0001(10) 0.0046(10) 0.0001(10)
C63 0.036(2) 0.036(2) 0.036(2) 0.0003(10) 0.0038(10) 0.0004(10)
I3 0.0384(4) 0.0292(4) 0.0322(3) -0.0021(3) 0.0095(3) -0.0018(3)
I4 0.0493(5) 0.0390(4) 0.0342(3) 0.0008(3) 0.0030(3) 0.0028(3)
I5 0.0446(4) 0.0534(5) 0.0325(3) -0.0060(3) 0.0034(3) 0.0024(4)
I6 0.0405(4) 0.0539(5) 0.0379(4) -0.0023(3) 0.0091(3) 0.0027(4)
C66 0.0461(7) 0.0250(11) 0.0363(4) -0.0094(8) 0.0053(11) 0.0048(4)

loop_
_atom_type_symbol
_atom_type_description
_atom_type_scat_dispersion_real
_atom_type_scat_dispersion_imag
_atom_type_scat_source
C C 0.0033 0.0016 'International Tables Vol C Tables 4.2.6.8 and 6.1.1.4'
H H 0.0000 0.0000 'International Tables Vol C Tables 4.2.6.8 and 6.1.1.4'
I I -0.4742 1.8119 'International Tables Vol C Tables 4.2.6.8 and 6.1.1.4'
N N 0.0061 0.0033 'International Tables Vol C Tables 4.2.6.8 and 6.1.1.4'
Ni Ni 0.3393 1.1124 'International Tables Vol C Tables 4.2.6.8 and 6.1.1.4'
S S 0.1246 0.1234 'International Tables Vol C Tables 4.2.6.8 and 6.1.1.4'

loop_
_geom_angle_atom_site_label_1
_geom_angle_atom_site_label_2
_geom_angle_atom_site_label_3
_geom_angle
Ni2 I1 Ni1 81.33(4)
Ni2 I1 Ni3 80.15(4)
Ni1 I1 Ni3 78.74(4)
N6 Ni1 N5 69.4(3)
N6 Ni1 S1 99.9(2)
N5 Ni1 S1 86.3(2)
N6 Ni1 S6 84.5(2)
N5 Ni1 S6 94.7(2)
S1 Ni1 S6 175.65(11)
N6 Ni1 S3 100.5(2)
N5 Ni1 S3 165.4(2)
S1 Ni1 S3 85.09(9)
S6 Ni1 S3 94.74(10)
N6 Ni1 I1 169.5(2)
N5 Ni1 I1 102.9(2)
S1 Ni1 I1 86.33(7)
S6 Ni1 I1 89.32(8)
S3 Ni1 I1 88.39(8)
N4 Ni2 N3 68.7(4)
N4 Ni2 S2 96.9(2)
N3 Ni2 S2 86.5(3)
N4 Ni2 S1 100.7(3)
N3 Ni2 S1 166.1(3)
S2 Ni2 S1 85.90(10)
N4 Ni2 S5 84.5(2)
N3 Ni2 S5 93.8(3)
S2 Ni2 S5 178.51(11)
S1 Ni2 S5 94.09(10)
N4 Ni2 I1 170.9(2)
N3 Ni2 I1 104.6(3)
S2 Ni2 I1 88.57(8)
S1 Ni2 I1 86.82(7)
S5 Ni2 I1 89.94(8)
N2 Ni3 N1 69.3(3)
N2 Ni3 S3 99.6(3)
N1 Ni3 S3 86.7(3)
N2 Ni3 S4 84.3(3)
N1 Ni3 S4 94.3(3)
S3 Ni3 S4 176.11(10)
N2 Ni3 S2 99.1(2)
N1 Ni3 S2 164.8(2)
S3 Ni3 S2 85.74(10)
S4 Ni3 S2 94.13(11)
N2 Ni3 I1 170.4(2)
N1 Ni3 I1 106.7(2)
S3 Ni3 I1 88.75(7)
S4 Ni3 I1 87.37(7)
S2 Ni3 I1 86.23(7)
C19 S1 Ni1 96.4(3)
C19 S1 Ni2 115.5(4)
Ni1 S1 Ni2 105.26(10)
C10 S2 Ni2 97.0(3)
C10 S2 Ni3 113.5(4)
Ni2 S2 Ni3 104.89(10)
C1 S3 Ni3 96.3(4)
C1 S3 Ni1 116.0(4)
Ni3 S3 Ni1 104.11(10)
C7 S4 C8 104.6(5)
C7 S4 Ni3 97.9(3)
C8 S4 Ni3 112.5(5)
C16 S5 C17 105.1(6)
C16 S5 Ni2 96.9(4)
C17 S5 Ni2 114.7(4)
C26 S6 C25 104.3(5)
C26 S6 Ni1 111.9(4)
C25 S6 Ni1 98.3(4)
C9 N1 C3 109.0(8)
C9 N1 C2 112.2(9)
C3 N1 C2 104.5(8)
C9 N1 Ni3 122.7(7)
C3 N1 Ni3 109.1(7)
C2 N1 Ni3 97.6(6)
C6 N2 C4 112.2(8)
C6 N2 C5 109.0(8)
C4 N2 C5 108.0(8)
C6 N2 Ni3 118.1(7)
C4 N2 Ni3 104.6(6)
C5 N2 Ni3 104.4(6)
C12 N3 C18 107.1(9)
C12 N3 C11 105.8(9)
C18 N3 C11 113.5(8)
C12 N3 Ni2 108.6(7)
C18 N3 Ni2 122.3(8)
C11 N3 Ni2 98.4(7)
C13 N4 C14 109.4(9)
C13 N4 C15 111.1(9)
C14 N4 C15 105.9(8)
C13 N4 Ni2 105.2(6)
C14 N4 Ni2 105.5(7)
C15 N4 Ni2 119.4(7)
C21 N5 C27 110.8(8)
C21 N5 C20 105.2(8)
C27 N5 C20 112.2(8)
C21 N5 Ni1 107.8(6)
C27 N5 Ni1 121.0(6)
C20 N5 Ni1 98.2(5)
C22 N6 C24 110.3(8)
C22 N6 C23 107.1(8)
C24 N6 C23 109.7(8)
C22 N6 Ni1 104.4(6)
C24 N6 Ni1 120.4(6)
C23 N6 Ni1 104.2(6)
C2 C1 S3 112.3(8)
C2 C1 H1A 109.1
S3 C1 H1A 109.1
C2 C1 H1B 109.1
S3 C1 H1B 109.1
H1A C1 H1B 107.9
C1 C2 N1 110.3(8)
C1 C2 C5 112.4(9)
N1 C2 C5 104.9(9)
C1 C2 H2 109.7
N1 C2 H2 109.7
C5 C2 H2 109.7
N1 C3 C4 108.5(9)
N1 C3 H3A 110.0
C4 C3 H3A 110.0
N1 C3 H3B 110.0
C4 C3 H3B 110.0
H3A C3 H3B 108.4
C7 C4 N2 112.0(9)
C7 C4 C3 111.8(9)
N2 C4 C3 104.9(9)
C7 C4 H4 109.4
N2 C4 H4 109.4
C3 C4 H4 109.4
N2 C5 C2 109.7(8)
N2 C5 H5A 109.7
C2 C5 H5A 109.7
N2 C5 H5B 109.7
C2 C5 H5B 109.7
H5A C5 H5B 108.2
N2 C6 H6A 109.5
N2 C6 H6B 109.5
H6A C6 H6B 109.5
N2 C6 H6C 109.5
H6A C6 H6C 109.5
H6B C6 H6C 109.5
C4 C7 S4 111.3(7)
C4 C7 H7A 109.4
S4 C7 H7A 109.4
C4 C7 H7B 109.4
S4 C7 H7B 109.4
H7A C7 H7B 108.0
S4 C8 H8A 109.5
S4 C8 H8B 109.5
H8A C8 H8B 109.5
S4 C8 H8C 109.5
H8A C8 H8C 109.5
H8B C8 H8C 109.5
N1 C9 H9A 109.5
N1 C9 H9B 109.5
H9A C9 H9B 109.5
N1 C9 H9C 109.5
H9A C9 H9C 109.5
H9B C9 H9C 109.5
C11 C10 S2 108.6(8)
C11 C10 H10A 110.0
S2 C10 H10A 110.0
C11 C10 H10B 110.0
S2 C10 H10B 110.0
H10A C10 H10B 108.4
N3 C11 C10 110.8(9)
N3 C11 C14 106.6(8)
C10 C11 C14 112.0(9)
N3 C11 H11 109.1
C10 C11 H11 109.1
C14 C11 H11 109.1
N3 C12 C13 107.9(9)
N3 C12 H12A 110.1
C13 C12 H12A 110.1
N3 C12 H12B 110.1
C13 C12 H12B 110.1
H12A C12 H12B 108.4
N4 C13 C16 112.2(9)
N4 C13 C12 104.4(9)
C16 C13 C12 109.8(9)
N4 C13 H13 110.1
C16 C13 H13 110.1
C12 C13 H13 110.1
N4 C14 C11 107.6(8)
N4 C14 H14 126.2
C11 C14 H14 126.2
N4 C15 H15A 109.5
N4 C15 H15B 109.5
H15A C15 H15B 109.5
N4 C15 H15C 109.5
H15A C15 H15C 109.5
H15B C15 H15C 109.5
C13 C16 S5 111.3(8)
C13 C16 H16A 109.4
S5 C16 H16A 109.4
C13 C16 H16B 109.4
S5 C16 H16B 109.4
H16A C16 H16B 108.0
S5 C17 H17A 109.5
S5 C17 H17B 109.5
H17A C17 H17B 109.5
S5 C17 H17C 109.5
H17A C17 H17C 109.5
H17B C17 H17C 109.5
N3 C18 H18A 109.5
N3 C18 H18B 109.5
H18A C18 H18B 109.5
N3 C18 H18C 109.5
H18A C18 H18C 109.5
H18B C18 H18C 109.5
C20 C19 S1 109.4(7)
C20 C19 H19A 109.8
S1 C19 H19A 109.8
C20 C19 H19B 109.8
S1 C19 H19B 109.8
H19A C19 H19B 108.2
N5 C20 C23 107.1(8)
N5 C20 C19 109.5(9)
C23 C20 C19 114.3(9)
N5 C20 H20 108.6
C23 C20 H20 108.6
C19 C20 H20 108.6
N5 C21 C22 109.6(8)
N5 C21 H21A 109.7
C22 C21 H21A 109.7
N5 C21 H21B 109.7
C22 C21 H21B 109.7
H21A C21 H21B 108.2
N6 C22 C25 112.6(9)
N6 C22 C21 105.4(9)
C25 C22 C21 108.6(9)
N6 C22 H22 110.1
C25 C22 H22 110.1
C21 C22 H22 110.1
C20 C23 N6 108.7(8)
C20 C23 H23A 109.9
N6 C23 H23A 109.9
C20 C23 H23B 109.9
N6 C23 H23B 109.9
H23A C23 H23B 108.3
N6 C24 H24A 109.5
N6 C24 H24B 109.5
H24A C24 H24B 109.5
N6 C24 H24C 109.5
H24A C24 H24C 109.5
H24B C24 H24C 109.5
C22 C25 S6 110.2(8)
C22 C25 H25A 109.6
S6 C25 H25A 109.6
C22 C25 H25B 109.6
S6 C25 H25B 109.6
H25A C25 H25B 108.1
S6 C26 H26A 109.5
S6 C26 H26B 109.5
H26A C26 H26B 109.5
S6 C26 H26C 109.5
H26A C26 H26C 109.5
H26B C26 H26C 109.5
N5 C27 H27A 109.5
N5 C27 H27B 109.5
H27A C27 H27B 109.5
N5 C27 H27C 109.5
H27A C27 H27C 109.5
H27B C27 H27C 109.5
Ni6 I2 Ni4 79.83(4)
Ni6 I2 Ni5 80.30(4)
Ni4 I2 Ni5 78.55(4)
N8 Ni4 N7 68.8(3)
N8 Ni4 S9 98.8(3)
N7 Ni4 S9 86.6(2)
N8 Ni4 S10 84.8(3)
N7 Ni4 S10 94.5(3)
S9 Ni4 S10 176.42(11)
N8 Ni4 S7 100.1(3)
N7 Ni4 S7 165.6(2)
S9 Ni4 S7 86.26(10)
S10 Ni4 S7 93.43(11)
N8 Ni4 I2 169.4(3)
N7 Ni4 I2 103.6(2)
S9 Ni4 I2 87.88(7)
S10 Ni4 I2 88.54(8)
S7 Ni4 I2 88.62(7)
N11 Ni5 N12 69.9(3)
N11 Ni5 S7 99.0(3)
N12 Ni5 S7 85.8(2)
N11 Ni5 S12 86.0(3)
N12 Ni5 S12 94.4(2)
S7 Ni5 S12 174.76(12)
N11 Ni5 S8 100.6(3)
N12 Ni5 S8 166.5(3)
S7 Ni5 S8 86.15(10)
S12 Ni5 S8 94.54(11)
N11 Ni5 I2 171.5(2)
N12 Ni5 I2 105.6(2)
S7 Ni5 I2 87.77(8)
S12 Ni5 I2 87.13(9)
S8 Ni5 I2 84.93(8)
N9 Ni6 N10 69.9(3)
N9 Ni6 S8 98.5(3)
N10 Ni6 S8 86.6(3)
N9 Ni6 S9 98.6(2)
N10 Ni6 S9 165.4(3)
S8 Ni6 S9 86.26(10)
N9 Ni6 S11 84.0(3)
N10 Ni6 S11 93.7(3)
S8 Ni6 S11 177.43(11)
S9 Ni6 S11 93.99(10)
N9 Ni6 I2 170.8(3)
N10 Ni6 I2 104.2(2)
S8 Ni6 I2 87.98(8)
S9 Ni6 I2 88.25(7)
S11 Ni6 I2 89.47(8)
C51 S7 Ni5 96.5(3)
C51 S7 Ni4 115.7(4)
Ni5 S7 Ni4 105.03(11)
C66 S8 Ni6 94.3(4)
C66 S8 Ni5 106.3(4)
Ni6 S8 Ni5 106.51(11)
C28 S9 Ni4 96.7(4)
C28 S9 Ni6 116.0(4)
Ni4 S9 Ni6 103.86(10)
C34 S10 C35 103.7(6)
C34 S10 Ni4 97.6(4)
C35 S10 Ni4 110.8(5)
C44 S11 C37 104.8(6)
C44 S11 Ni6 113.8(5)
C37 S11 Ni6 96.2(4)
C53 S12 C45 105.8(6)
C53 S12 Ni5 110.9(4)
C45 S12 Ni5 96.5(4)
C36 N7 C30 110.5(9)
C36 N7 C29 111.1(9)
C30 N7 C29 105.6(7)
C36 N7 Ni4 122.0(7)
C30 N7 Ni4 108.1(6)
C29 N7 Ni4 97.9(6)
C33 N8 C32 109.9(8)
C33 N8 C31 112.0(9)
C32 N8 C31 107.9(9)
C33 N8 Ni4 117.1(7)
C32 N8 Ni4 105.5(6)
C31 N8 Ni4 103.9(6)
C43 N9 C39 110.9(9)
C43 N9 C38 112.4(9)
C39 N9 C38 106.5(8)
C43 N9 Ni6 120.1(7)
C39 N9 Ni6 103.0(6)
C38 N9 Ni6 102.7(7)
C46 N11 C52 113.1(9)
C46 N11 C47 108.1(9)
C52 N11 C47 107.0(9)
C46 N11 Ni5 103.2(6)
C52 N11 Ni5 119.9(8)
C47 N11 Ni5 104.7(6)
C50 N12 C48 112.3(8)
C50 N12 C49 108.8(8)
C48 N12 C49 106.6(8)
C50 N12 Ni5 124.3(8)
C48 N12 Ni5 97.7(6)
C49 N12 Ni5 105.6(6)
C42 N10 C41 107.2(9)
C42 N10 C40 110.0(8)
C41 N10 C40 107.6(9)
C42 N10 Ni6 123.8(7)
C41 N10 Ni6 109.5(6)
C40 N10 Ni6 97.6(6)
C29 C28 S9 111.2(8)
C29 C28 H28A 109.4
S9 C28 H28A 109.4
C29 C28 H28B 109.4
S9 C28 H28B 109.4
H28A C28 H28B 108.0
N7 C29 C28 111.6(8)
N7 C29 C32 105.4(8)
C28 C29 C32 111.1(9)
N7 C29 H29 109.6
C28 C29 H29 109.6
C32 C29 H29 109.6
N7 C30 C31 109.2(8)
N7 C30 H30A 109.8
C31 C30 H30A 109.8
N7 C30 H30B 109.8
C31 C30 H30B 109.8
H30A C30 H30B 108.3
N8 C31 C34 111.4(9)
N8 C31 C30 105.5(8)
C34 C31 C30 110.5(9)
N8 C31 H31 109.8
C34 C31 H31 109.8
C30 C31 H31 109.8
N8 C32 C29 108.9(8)
N8 C32 H32A 109.9
C29 C32 H32A 109.9
N8 C32 H32B 109.9
C29 C32 H32B 109.9
H32A C32 H32B 108.3
N8 C33 H33A 109.5
N8 C33 H33B 109.5
H33A C33 H33B 109.5
N8 C33 H33C 109.5
H33A C33 H33C 109.5
H33B C33 H33C 109.5
C31 C34 S10 112.2(8)
C31 C34 H34A 109.2
S10 C34 H34A 109.2
C31 C34 H34B 109.2
S10 C34 H34B 109.2
H34A C34 H34B 107.9
S10 C35 H35A 109.5
S10 C35 H35B 109.5
H35A C35 H35B 109.5
S10 C35 H35C 109.5
H35A C35 H35C 109.5
H35B C35 H35C 109.5
N7 C36 H36A 109.5
N7 C36 H36B 109.5
H36A C36 H36B 109.5
N7 C36 H36C 109.5
H36A C36 H36C 109.5
H36B C36 H36C 109.5
C38 C37 S11 112.4(8)
C38 C37 H37A 109.1
S11 C37 H37A 109.1
C38 C37 H37B 109.1
S11 C37 H37B 109.1
H37A C37 H37B 107.9
C37 C38 N9 110.2(10)
C37 C38 C41 111.9(10)
N9 C38 C41 106.8(9)
C37 C38 H38 109.3
N9 C38 H38 109.3
C41 C38 H38 109.3
N9 C39 C40 109.5(8)
N9 C39 H39A 109.8
C40 C39 H39A 109.8
N9 C39 H39B 109.8
C40 C39 H39B 109.8
H39A C39 H39B 108.2
N10 C40 C66 103.0(8)
N10 C40 C39 104.6(8)
C66 C40 C39 122.8(9)
N10 C40 H40 108.5
C66 C40 H40 108.5
C39 C40 H40 108.5
N10 C41 C38 108.4(9)
N10 C41 H41A 110.0
C38 C41 H41A 110.0
N10 C41 H41B 110.0
C38 C41 H41B 110.0
H41A C41 H41B 108.4
N10 C42 H42A 109.5
N10 C42 H42B 109.5
H42A C42 H42B 109.5
N10 C42 H42C 109.5
H42A C42 H42C 109.5
H42B C42 H42C 109.5
N9 C43 H43A 109.5
N9 C43 H43B 109.5
H43A C43 H43B 109.5
N9 C43 H43C 109.5
H43A C43 H43C 109.5
H43B C43 H43C 109.5
S11 C44 H44A 109.5
S11 C44 H44B 109.5
H44A C44 H44B 109.5
S11 C44 H44C 109.5
H44A C44 H44C 109.5
H44B C44 H44C 109.5
C46 C45 S12 108.5(8)
C46 C45 H45A 110.0
S12 C45 H45A 110.0
C46 C45 H45B 110.0
S12 C45 H45B 110.0
H45A C45 H45B 108.4
N11 C46 C45 113.6(11)
N11 C46 C49 107.6(9)
C45 C46 C49 110.8(9)
N11 C46 H46 108.2
C45 C46 H46 108.2
C49 C46 H46 108.2
N11 C47 C48 107.9(9)
N11 C47 H47A 110.1
C48 C47 H47A 110.1
N11 C47 H47B 110.1
C48 C47 H47B 110.1
H47A C47 H47B 108.4
N12 C48 C51 112.1(9)
N12 C48 C47 107.3(9)
C51 C48 C47 112.1(9)
N12 C48 H48 108.4
C51 C48 H48 108.4
C47 C48 H48 108.4
N12 C49 C46 107.8(8)
N12 C49 H49A 110.2
C46 C49 H49A 110.2
N12 C49 H49B 110.2
C46 C49 H49B 110.2
H49A C49 H49B 108.5
N12 C50 H50A 109.5
N12 C50 H50B 109.5
H50A C50 H50B 109.5
N12 C50 H50C 109.5
H50A C50 H50C 109.5
H50B C50 H50C 109.5
C48 C51 S7 109.9(8)
C48 C51 H51A 109.7
S7 C51 H51A 109.7
C48 C51 H51B 109.7
S7 C51 H51B 109.7
H51A C51 H51B 108.2
N11 C52 H52A 109.5
N11 C52 H52B 109.5
H52A C52 H52B 109.5
N11 C52 H52C 109.5
H52A C52 H52C 109.5
H52B C52 H52C 109.5
S12 C53 H53A 109.5
S12 C53 H53B 109.5
H53A C53 H53B 109.5
S12 C53 H53C 109.5
H53A C53 H53C 109.5
H53B C53 H53C 109.5
N18 C64 C65 178.4(19)
C64 C65 H65A 109.5
C64 C65 H65B 109.5
H65A C65 H65B 109.5
C64 C65 H65C 109.5
H65A C65 H65C 109.5
H65B C65 H65C 109.5
N13 C54 C55 174.9(18)
C54 C55 H55A 109.5
C54 C55 H55B 109.5
H55A C55 H55B 109.5
C54 C55 H55C 109.5
H55A C55 H55C 109.5
H55B C55 H55C 109.5
N14 C56 C57 176.2(14)
C56 C57 H57A 109.5
C56 C57 H57B 109.5
H57A C57 H57B 109.5
C56 C57 H57C 109.5
H57A C57 H57C 109.5
H57B C57 H57C 109.5
N15 C58 C59 178.4(17)
C58 C59 H59A 109.5
C58 C59 H59B 109.5
H59A C59 H59B 109.5
C58 C59 H59C 109.5
H59A C59 H59C 109.5
H59B C59 H59C 109.5
N16 C60 C61 175.0(17)
C60 C61 H61A 109.5
C60 C61 H61B 109.5
H61A C61 H61B 109.5
C60 C61 H61C 109.5
H61A C61 H61C 109.5
H61B C61 H61C 109.5
N17 C62 C63 177.6(17)
C62 C63 H63A 109.5
C62 C63 H63B 109.5
H63A C63 H63B 109.5
C62 C63 H63C 109.5
H63A C63 H63C 109.5
H63B C63 H63C 109.5
C40 C66 S8 105.5(7)
C40 C66 H66A 110.7
S8 C66 H66A 110.7
C40 C66 H66B 110.6
S8 C66 H66B 110.6
H66A C66 H66B 108.8

loop_
_geom_bond_atom_site_label_1
_geom_bond_atom_site_label_2
_geom_bond_distance
I1 Ni2 2.8976(15)
I1 Ni1 2.9413(15)
I1 Ni3 2.9760(14)
Ni1 N6 2.144(9)
Ni1 N5 2.195(8)
Ni1 S1 2.380(3)
Ni1 S6 2.397(3)
Ni1 S3 2.411(3)
Ni2 N4 2.133(10)
Ni2 N3 2.202(11)
Ni2 S2 2.371(3)
Ni2 S1 2.408(3)
Ni2 S5 2.433(3)
Ni3 N2 2.128(8)
Ni3 N1 2.218(9)
Ni3 S3 2.348(3)
Ni3 S4 2.384(3)
Ni3 S2 2.400(3)
S1 C19 1.827(10)
S2 C10 1.821(13)
S3 C1 1.797(12)
S4 C7 1.826(10)
S4 C8 1.836(12)
S5 C16 1.807(12)
S5 C17 1.839(12)
S6 C26 1.814(10)
S6 C25 1.830(12)
N1 C9 1.466(13)
N1 C3 1.500(14)
N1 C2 1.534(13)
N2 C6 1.480(14)
N2 C4 1.502(13)
N2 C5 1.503(15)
N3 C12 1.476(14)
N3 C18 1.476(15)
N3 C11 1.510(14)
N4 C13 1.469(14)
N4 C14 1.481(12)
N4 C15 1.492(13)
N5 C21 1.478(14)
N5 C27 1.496(13)
N5 C20 1.513(13)
N6 C22 1.483(13)
N6 C24 1.492(13)
N6 C23 1.517(14)
C1 C2 1.500(15)
C1 H1A 0.9900
C1 H1B 0.9900
C2 C5 1.545(15)
C2 H2 1.0000
C3 C4 1.560(16)
C3 H3A 0.9900
C3 H3B 0.9900
C4 C7 1.493(15)
C4 H4 1.0000
C5 H5A 0.9900
C5 H5B 0.9900
C6 H6A 0.9800
C6 H6B 0.9800
C6 H6C 0.9800
C7 H7A 0.9900
C7 H7B 0.9900
C8 H8A 0.9800
C8 H8B 0.9800
C8 H8C 0.9800
C9 H9A 0.9800
C9 H9B 0.9800
C9 H9C 0.9800
C10 C11 1.537(14)
C10 H10A 0.9900
C10 H10B 0.9900
C11 C14 1.548(15)
C11 H11 1.0000
C12 C13 1.598(18)
C12 H12A 0.9900
C12 H12B 0.9900
C13 C16 1.534(15)
C13 H13 1.0000
C14 H14 0.9500
C15 H15A 0.9800
C15 H15B 0.9800
C15 H15C 0.9800
C16 H16A 0.9900
C16 H16B 0.9900
C17 H17A 0.9800
C17 H17B 0.9800
C17 H17C 0.9800
C18 H18A 0.9800
C18 H18B 0.9800
C18 H18C 0.9800
C19 C20 1.554(14)
C19 H19A 0.9900
C19 H19B 0.9900
C20 C23 1.514(15)
C20 H20 1.0000
C21 C22 1.550(15)
C21 H21A 0.9900
C21 H21B 0.9900
C22 C25 1.545(16)
C22 H22 1.0000
C23 H23A 0.9900
C23 H23B 0.9900
C24 H24A 0.9800
C24 H24B 0.9800
C24 H24C 0.9800
C25 H25A 0.9900
C25 H25B 0.9900
C26 H26A 0.9800
C26 H26B 0.9800
C26 H26C 0.9800
C27 H27A 0.9800
C27 H27B 0.9800
C27 H27C 0.9800
I2 Ni6 2.9014(15)
I2 Ni4 2.9488(14)
I2 Ni5 3.0217(16)
Ni4 N8 2.137(9)
Ni4 N7 2.236(9)
Ni4 S9 2.364(3)
Ni4 S10 2.386(3)
Ni4 S7 2.405(3)
Ni5 N11 2.122(10)
Ni5 N12 2.229(10)
Ni5 S7 2.359(3)
Ni5 S12 2.381(3)
Ni5 S8 2.392(3)
Ni6 N9 2.154(9)
Ni6 N10 2.198(9)
Ni6 S8 2.376(3)
Ni6 S9 2.404(3)
Ni6 S11 2.443(3)
S7 C51 1.831(12)
S8 C66 1.811(10)
S9 C28 1.818(11)
S10 C34 1.799(10)
S10 C35 1.801(12)
S11 C44 1.791(12)
S11 C37 1.814(12)
S12 C53 1.802(12)
S12 C45 1.850(13)
N7 C36 1.454(13)
N7 C30 1.473(14)
N7 C29 1.511(13)
N8 C33 1.477(14)
N8 C32 1.480(14)
N8 C31 1.499(13)
N9 C43 1.451(13)
N9 C39 1.518(14)
N9 C38 1.520(15)
N11 C46 1.445(15)
N11 C52 1.462(15)
N11 C47 1.529(15)
N12 C50 1.478(14)
N12 C48 1.481(15)
N12 C49 1.518(13)
N10 C42 1.468(14)
N10 C41 1.472(15)
N10 C40 1.511(14)
C28 C29 1.528(15)
C28 H28A 0.9900
C28 H28B 0.9900
C29 C32 1.566(14)
C29 H29 1.0000
C30 C31 1.547(15)
C30 H30A 0.9900
C30 H30B 0.9900
C31 C34 1.520(16)
C31 H31 1.0000
C32 H32A 0.9900
C32 H32B 0.9900
C33 H33A 0.9800
C33 H33B 0.9800
C33 H33C 0.9800
C34 H34A 0.9900
C34 H34B 0.9900
C35 H35A 0.9800
C35 H35B 0.9800
C35 H35C 0.9800
C36 H36A 0.9800
C36 H36B 0.9800
C36 H36C 0.9800
C37 C38 1.498(17)
C37 H37A 0.9900
C37 H37B 0.9900
C38 C41 1.550(16)
C38 H38 1.0000
C39 C40 1.575(15)
C39 H39A 0.9900
C39 H39B 0.9900
C40 C66 1.574(12)
C40 H40 1.0000
C41 H41A 0.9900
C41 H41B 0.9900
C42 H42A 0.9800
C42 H42B 0.9800
C42 H42C 0.9800
C43 H43A 0.9800
C43 H43B 0.9800
C43 H43C 0.9800
C44 H44A 0.9800
C44 H44B 0.9800
C44 H44C 0.9800
C45 C46 1.520(16)
C45 H45A 0.9900
C45 H45B 0.9900
C46 C49 1.557(16)
C46 H46 1.0000
C47 C48 1.555(15)
C47 H47A 0.9900
C47 H47B 0.9900
C48 C51 1.497(16)
C48 H48 1.0000
C49 H49A 0.9900
C49 H49B 0.9900
C50 H50A 0.9800
C50 H50B 0.9800
C50 H50C 0.9800
C51 H51A 0.9900
C51 H51B 0.9900
C52 H52A 0.9800
C52 H52B 0.9800
C52 H52C 0.9800
C53 H53A 0.9800
C53 H53B 0.9800
C53 H53C 0.9800
N18 C64 1.15(2)
C64 C65 1.41(2)
C65 H65A 0.9800
C65 H65B 0.9800
C65 H65C 0.9800
N13 C54 1.100(19)
C54 C55 1.43(2)
C55 H55A 0.9800
C55 H55B 0.9800
C55 H55C 0.9800
N14 C56 1.116(17)
C56 C57 1.508(19)
C57 H57A 0.9800
C57 H57B 0.9800
C57 H57C 0.9800
N15 C58 1.156(19)
C58 C59 1.41(2)
C59 H59A 0.9800
C59 H59B 0.9800
C59 H59C 0.9800
N16 C60 1.162(18)
C60 C61 1.421(19)
C61 H61A 0.9800
C61 H61B 0.9800
C61 H61C 0.9800
N17 C62 1.127(18)
C62 C63 1.363(18)
C63 H63A 0.9800
C63 H63B 0.9800
C63 H63C 0.9800
C66 H66A 0.9900
C66 H66B 0.9900

loop_
_geom_torsion_atom_site_label_1
_geom_torsion_atom_site_label_2
_geom_torsion_atom_site_label_3
_geom_torsion_atom_site_label_4
_geom_torsion
Ni2 I1 Ni1 N6 -130.0(13)
Ni3 I1 Ni1 N6 148.4(13)
Ni2 I1 Ni1 N5 -88.8(2)
Ni3 I1 Ni1 N5 -170.4(2)
Ni2 I1 Ni1 S1 -3.41(7)
Ni3 I1 Ni1 S1 -85.01(7)
Ni2 I1 Ni1 S6 176.54(7)
Ni3 I1 Ni1 S6 94.94(7)
Ni2 I1 Ni1 S3 81.78(8)
Ni3 I1 Ni1 S3 0.18(7)
Ni1 I1 Ni2 N4 149.9(15)
Ni3 I1 Ni2 N4 -130.1(15)
Ni1 I1 Ni2 N3 -168.7(3)
Ni3 I1 Ni2 N3 -88.7(3)
Ni1 I1 Ni2 S2 -82.60(8)
Ni3 I1 Ni2 S2 -2.63(8)
Ni1 I1 Ni2 S1 3.37(7)
Ni3 I1 Ni2 S1 83.35(7)
Ni1 I1 Ni2 S5 97.47(8)
Ni3 I1 Ni2 S5 177.45(8)
Ni2 I1 Ni3 N2 126.7(16)
Ni1 I1 Ni3 N2 -150.3(16)
Ni2 I1 Ni3 N1 -169.4(3)
Ni1 I1 Ni3 N1 -86.3(3)
Ni2 I1 Ni3 S3 -83.21(8)
Ni1 I1 Ni3 S3 -0.18(8)
Ni2 I1 Ni3 S4 96.92(8)
Ni1 I1 Ni3 S4 179.94(9)
Ni2 I1 Ni3 S2 2.60(8)
Ni1 I1 Ni3 S2 85.63(8)
N6 Ni1 S1 C19 57.1(5)
N5 Ni1 S1 C19 -11.3(4)
S6 Ni1 S1 C19 -115.1(14)
S3 Ni1 S1 C19 156.9(4)
I1 Ni1 S1 C19 -114.4(4)
N6 Ni1 S1 Ni2 175.7(2)
N5 Ni1 S1 Ni2 107.3(2)
S6 Ni1 S1 Ni2 3.5(14)
S3 Ni1 S1 Ni2 -84.50(11)
I1 Ni1 S1 Ni2 4.20(8)
N4 Ni2 S1 C19 -74.2(4)
N3 Ni2 S1 C19 -113.3(11)
S2 Ni2 S1 C19 -170.5(4)
S5 Ni2 S1 C19 11.0(4)
I1 Ni2 S1 C19 100.7(4)
N4 Ni2 S1 Ni1 -179.2(2)
N3 Ni2 S1 Ni1 141.7(11)
S2 Ni2 S1 Ni1 84.53(11)
S5 Ni2 S1 Ni1 -93.97(11)
I1 Ni2 S1 Ni1 -4.26(8)
N4 Ni2 S2 C10 59.4(5)
N3 Ni2 S2 C10 -8.6(5)
S1 Ni2 S2 C10 159.7(4)
S5 Ni2 S2 C10 -110(5)
I1 Ni2 S2 C10 -113.3(4)
N4 Ni2 S2 Ni3 176.1(3)
N3 Ni2 S2 Ni3 108.1(3)
S1 Ni2 S2 Ni3 -83.60(11)
S5 Ni2 S2 Ni3 6(5)
I1 Ni2 S2 Ni3 3.32(10)
N2 Ni3 S2 C10 -70.5(4)
N1 Ni3 S2 C10 -109.4(10)
S3 Ni3 S2 C10 -169.5(4)
S4 Ni3 S2 C10 14.4(4)
I1 Ni3 S2 C10 101.4(4)
N2 Ni3 S2 Ni2 -175.2(3)
N1 Ni3 S2 Ni2 146.0(10)
S3 Ni3 S2 Ni2 85.79(11)
S4 Ni3 S2 Ni2 -90.32(12)
I1 Ni3 S2 Ni2 -3.24(9)
N2 Ni3 S3 C1 56.5(4)
N1 Ni3 S3 C1 -11.9(4)
S4 Ni3 S3 C1 -116.8(18)
S2 Ni3 S3 C1 155.0(3)
I1 Ni3 S3 C1 -118.7(3)
N2 Ni3 S3 Ni1 175.4(3)
N1 Ni3 S3 Ni1 107.0(2)
S4 Ni3 S3 Ni1 2.1(18)
S2 Ni3 S3 Ni1 -86.09(11)
I1 Ni3 S3 Ni1 0.22(9)
N6 Ni1 S3 C1 -70.2(5)
N5 Ni1 S3 C1 -115.0(10)
S1 Ni1 S3 C1 -169.3(4)
S6 Ni1 S3 C1 15.0(4)
I1 Ni1 S3 C1 104.2(4)
N6 Ni1 S3 Ni3 -174.6(2)
N5 Ni1 S3 Ni3 140.5(10)
S1 Ni1 S3 Ni3 86.23(11)
S6 Ni1 S3 Ni3 -89.41(12)
I1 Ni1 S3 Ni3 -0.23(10)
N2 Ni3 S4 C7 -13.3(5)
N1 Ni3 S4 C7 55.3(4)
S3 Ni3 S4 C7 160.1(17)
S2 Ni3 S4 C7 -112.1(4)
I1 Ni3 S4 C7 161.9(4)
N2 Ni3 S4 C8 -122.7(5)
N1 Ni3 S4 C8 -54.1(5)
S3 Ni3 S4 C8 50.7(19)
S2 Ni3 S4 C8 138.5(4)
I1 Ni3 S4 C8 52.5(4)
N4 Ni2 S5 C16 -10.0(4)
N3 Ni2 S5 C16 58.2(5)
S2 Ni2 S5 C16 160(4)
S1 Ni2 S5 C16 -110.4(4)
I1 Ni2 S5 C16 162.8(4)
N4 Ni2 S5 C17 -120.1(6)
N3 Ni2 S5 C17 -52.0(6)
S2 Ni2 S5 C17 50(5)
S1 Ni2 S5 C17 139.5(5)
I1 Ni2 S5 C17 52.7(5)
N6 Ni1 S6 C26 -122.7(5)
N5 Ni1 S6 C26 -54.0(5)
S1 Ni1 S6 C26 49.5(14)
S3 Ni1 S6 C26 137.2(4)
I1 Ni1 S6 C26 48.8(4)
N6 Ni1 S6 C25 -13.6(4)
N5 Ni1 S6 C25 55.2(4)
S1 Ni1 S6 C25 158.7(13)
S3 Ni1 S6 C25 -113.7(4)
I1 Ni1 S6 C25 158.0(3)
N2 Ni3 N1 C9 175.4(9)
S3 Ni3 N1 C9 -83.0(8)
S4 Ni3 N1 C9 93.2(8)
S2 Ni3 N1 C9 -143.1(8)
I1 Ni3 N1 C9 4.7(8)
N2 Ni3 N1 C3 46.3(6)
S3 Ni3 N1 C3 147.9(6)
S4 Ni3 N1 C3 -35.9(6)
S2 Ni3 N1 C3 87.8(12)
I1 Ni3 N1 C3 -124.4(6)
N2 Ni3 N1 C2 -62.0(6)
S3 Ni3 N1 C2 39.6(6)
S4 Ni3 N1 C2 -144.2(6)
S2 Ni3 N1 C2 -20.5(13)
I1 Ni3 N1 C2 127.3(5)
N1 Ni3 N2 C6 176.7(8)
S3 Ni3 N2 C6 94.0(7)
S4 Ni3 N2 C6 -86.4(7)
S2 Ni3 N2 C6 6.8(8)
I1 Ni3 N2 C6 -116.4(14)
N1 Ni3 N2 C4 -57.7(7)
S3 Ni3 N2 C4 -140.5(6)
S4 Ni3 N2 C4 39.1(6)
S2 Ni3 N2 C4 132.4(6)
I1 Ni3 N2 C4 9(2)
N1 Ni3 N2 C5 55.6(6)
S3 Ni3 N2 C5 -27.1(6)
S4 Ni3 N2 C5 152.4(6)
S2 Ni3 N2 C5 -114.3(6)
I1 Ni3 N2 C5 122.5(14)
N4 Ni2 N3 C12 49.2(7)
S2 Ni2 N3 C12 148.0(7)
S1 Ni2 N3 C12 90.9(12)
S5 Ni2 N3 C12 -33.5(7)
I1 Ni2 N3 C12 -124.4(7)
N4 Ni2 N3 C18 174.7(9)
S2 Ni2 N3 C18 -86.5(8)
S1 Ni2 N3 C18 -143.6(9)
S5 Ni2 N3 C18 92.0(8)
I1 Ni2 N3 C18 1.1(8)
N4 Ni2 N3 C11 -60.6(6)
S2 Ni2 N3 C11 38.2(6)
S1 Ni2 N3 C11 -18.9(15)
S5 Ni2 N3 C11 -143.3(6)
I1 Ni2 N3 C11 125.8(5)
N3 Ni2 N4 C13 -59.1(7)
S2 Ni2 N4 C13 -142.6(6)
S1 Ni2 N4 C13 130.3(6)
S5 Ni2 N4 C13 37.1(7)
I1 Ni2 N4 C13 -15.7(19)
N3 Ni2 N4 C14 56.6(7)
S2 Ni2 N4 C14 -26.9(7)
S1 Ni2 N4 C14 -114.0(7)
S5 Ni2 N4 C14 152.8(7)
I1 Ni2 N4 C14 100.0(15)
N3 Ni2 N4 C15 175.4(8)
S2 Ni2 N4 C15 91.9(7)
S1 Ni2 N4 C15 4.8(7)
S5 Ni2 N4 C15 -88.4(7)
I1 Ni2 N4 C15 -141.2(12)
N6 Ni1 N5 C21 48.2(6)
S1 Ni1 N5 C21 150.2(6)
S6 Ni1 N5 C21 -34.0(6)
S3 Ni1 N5 C21 96.0(11)
I1 Ni1 N5 C21 -124.4(6)
N6 Ni1 N5 C27 177.2(8)
S1 Ni1 N5 C27 -80.9(7)
S6 Ni1 N5 C27 94.9(8)
S3 Ni1 N5 C27 -135.1(9)
I1 Ni1 N5 C27 4.5(8)
N6 Ni1 N5 C20 -60.7(6)
S1 Ni1 N5 C20 41.2(6)
S6 Ni1 N5 C20 -143.0(6)
S3 Ni1 N5 C20 -12.9(14)
I1 Ni1 N5 C20 126.6(5)
N5 Ni1 N6 C22 -57.4(6)
S1 Ni1 N6 C22 -139.7(6)
S6 Ni1 N6 C22 39.7(6)
S3 Ni1 N6 C22 133.6(6)
I1 Ni1 N6 C22 -14.1(17)
N5 Ni1 N6 C24 178.1(8)
S1 Ni1 N6 C24 95.9(7)
S6 Ni1 N6 C24 -84.7(7)
S3 Ni1 N6 C24 9.1(7)
I1 Ni1 N6 C24 -138.5(11)
N5 Ni1 N6 C23 54.8(6)
S1 Ni1 N6 C23 -27.5(6)
S6 Ni1 N6 C23 151.9(6)
S3 Ni1 N6 C23 -114.3(5)
I1 Ni1 N6 C23 98.1(13)
Ni3 S3 C1 C2 -19.6(7)
Ni1 S3 C1 C2 -128.7(6)
S3 C1 C2 N1 60.2(10)
S3 C1 C2 C5 -56.4(11)
C9 N1 C2 C1 65.3(11)
C3 N1 C2 C1 -176.8(9)
Ni3 N1 C2 C1 -64.7(9)
C9 N1 C2 C5 -173.5(8)
C3 N1 C2 C5 -55.6(10)
Ni3 N1 C2 C5 56.5(8)
C9 N1 C3 C4 -162.3(9)
C2 N1 C3 C4 77.5(10)
Ni3 N1 C3 C4 -26.0(10)
C6 N2 C4 C7 67.4(11)
C5 N2 C4 C7 -172.5(8)
Ni3 N2 C4 C7 -61.7(9)
C6 N2 C4 C3 -171.1(8)
C5 N2 C4 C3 -51.0(10)
Ni3 N2 C4 C3 59.7(8)
N1 C3 C4 C7 101.9(10)
N1 C3 C4 N2 -19.7(11)
C6 N2 C5 C2 -165.2(8)
C4 N2 C5 C2 72.7(10)
Ni3 N2 C5 C2 -38.2(9)
C1 C2 C5 N2 105.8(10)
N1 C2 C5 N2 -14.0(11)
N2 C4 C7 S4 50.4(11)
C3 C4 C7 S4 -67.0(10)
C8 S4 C7 C4 101.5(9)
Ni3 S4 C7 C4 -14.3(8)
Ni2 S2 C10 C11 -22.7(7)
Ni3 S2 C10 C11 -132.3(6)
C12 N3 C11 C10 -178.9(9)
C18 N3 C11 C10 64.0(13)
Ni2 N3 C11 C10 -66.8(9)
C12 N3 C11 C14 -56.8(11)
C18 N3 C11 C14 -173.9(10)
Ni2 N3 C11 C14 55.3(9)
S2 C10 C11 N3 63.4(10)
S2 C10 C11 C14 -55.5(10)
C18 N3 C12 C13 -164.8(9)
C11 N3 C12 C13 73.9(11)
Ni2 N3 C12 C13 -30.9(10)
C14 N4 C13 C16 -174.1(9)
C15 N4 C13 C16 69.4(12)
Ni2 N4 C13 C16 -61.2(10)
C14 N4 C13 C12 -55.3(11)
C15 N4 C13 C12 -171.8(9)
Ni2 N4 C13 C12 57.7(8)
N3 C12 C13 N4 -15.6(11)
N3 C12 C13 C16 104.8(10)
C13 N4 C14 C11 72.9(12)
C15 N4 C14 C11 -167.3(9)
Ni2 N4 C14 C11 -39.8(10)
N3 C11 C14 N4 -12.0(12)
C10 C11 C14 N4 109.4(10)
N4 C13 C16 S5 53.1(11)
C12 C13 C16 S5 -62.5(10)
C17 S5 C16 C13 100.5(9)
Ni2 S5 C16 C13 -17.4(8)
Ni1 S1 C19 C20 -20.4(8)
Ni2 S1 C19 C20 -130.7(7)
C21 N5 C20 C23 -54.7(9)
C27 N5 C20 C23 -175.3(8)
Ni1 N5 C20 C23 56.4(8)
C21 N5 C20 C19 -179.1(8)
C27 N5 C20 C19 60.3(10)
Ni1 N5 C20 C19 -68.1(8)
S1 C19 C20 N5 62.3(9)
S1 C19 C20 C23 -57.8(11)
C27 N5 C21 C22 -165.1(9)
C20 N5 C21 C22 73.4(10)
Ni1 N5 C21 C22 -30.6(10)
C24 N6 C22 C25 68.7(11)
C23 N6 C22 C25 -172.0(9)
Ni1 N6 C22 C25 -62.0(9)
C24 N6 C22 C21 -173.1(8)
C23 N6 C22 C21 -53.8(10)
Ni1 N6 C22 C21 56.2(9)
N5 C21 C22 N6 -15.4(11)
N5 C21 C22 C25 105.4(10)
N5 C20 C23 N6 -13.4(11)
C19 C20 C23 N6 108.0(10)
C22 N6 C23 C20 72.4(10)
C24 N6 C23 C20 -167.9(8)
Ni1 N6 C23 C20 -37.8(9)
N6 C22 C25 S6 50.2(10)
C21 C22 C25 S6 -66.1(10)
C26 S6 C25 C22 102.0(8)
Ni1 S6 C25 C22 -13.2(7)
Ni6 I2 Ni4 N8 -131.9(14)
Ni5 I2 Ni4 N8 146.1(14)
Ni6 I2 Ni4 N7 -88.9(2)
Ni5 I2 Ni4 N7 -170.9(2)
Ni6 I2 Ni4 S9 -2.90(8)
Ni5 I2 Ni4 S9 -84.96(8)
Ni6 I2 Ni4 S10 176.87(9)
Ni5 I2 Ni4 S10 94.82(8)
Ni6 I2 Ni4 S7 83.41(8)
Ni5 I2 Ni4 S7 1.35(8)
Ni6 I2 Ni5 N11 134.7(18)
Ni4 I2 Ni5 N11 -143.8(18)
Ni6 I2 Ni5 N12 -167.9(2)
Ni4 I2 Ni5 N12 -86.4(2)
Ni6 I2 Ni5 S7 -82.86(8)
Ni4 I2 Ni5 S7 -1.38(8)
Ni6 I2 Ni5 S12 98.29(9)
Ni4 I2 Ni5 S12 179.77(9)
Ni6 I2 Ni5 S8 3.47(7)
Ni4 I2 Ni5 S8 84.95(7)
Ni4 I2 Ni6 N9 141.4(15)
Ni5 I2 Ni6 N9 -138.6(15)
Ni4 I2 Ni6 N10 -169.5(3)
Ni5 I2 Ni6 N10 -89.5(3)
Ni4 I2 Ni6 S8 -83.47(7)
Ni5 I2 Ni6 S8 -3.48(7)
Ni4 I2 Ni6 S9 2.85(8)
Ni5 I2 Ni6 S9 82.84(8)
Ni4 I2 Ni6 S11 96.87(8)
Ni5 I2 Ni6 S11 176.85(7)
N11 Ni5 S7 C51 57.6(4)
N12 Ni5 S7 C51 -11.3(4)
S12 Ni5 S7 C51 -104.4(14)
S8 Ni5 S7 C51 157.8(4)
I2 Ni5 S7 C51 -117.1(4)
N11 Ni5 S7 Ni4 176.5(3)
N12 Ni5 S7 Ni4 107.6(2)
S12 Ni5 S7 Ni4 14.4(14)
S8 Ni5 S7 Ni4 -83.35(12)
I2 Ni5 S7 Ni4 1.72(10)
N8 Ni4 S7 C51 -70.5(5)
N7 Ni4 S7 C51 -108.4(11)
S9 Ni4 S7 C51 -168.7(4)
S10 Ni4 S7 C51 14.8(4)
I2 Ni4 S7 C51 103.3(4)
N8 Ni4 S7 Ni5 -175.5(3)
N7 Ni4 S7 Ni5 146.5(10)
S9 Ni4 S7 Ni5 86.21(11)
S10 Ni4 S7 Ni5 -90.21(12)
I2 Ni4 S7 Ni5 -1.76(10)
N9 Ni6 S8 C66 69.5(4)
N10 Ni6 S8 C66 0.4(4)
S9 Ni6 S8 C66 167.7(4)
S11 Ni6 S8 C66 -96(2)
I2 Ni6 S8 C66 -103.9(4)
N9 Ni6 S8 Ni5 178.0(3)
N10 Ni6 S8 Ni5 108.9(3)
S9 Ni6 S8 Ni5 -83.85(11)
S11 Ni6 S8 Ni5 12(2)
I2 Ni6 S8 Ni5 4.53(9)
N11 Ni5 S8 C66 -78.1(5)
N12 Ni5 S8 C66 -122.8(10)
S7 Ni5 S8 C66 -176.5(4)
S12 Ni5 S8 C66 8.7(4)
I2 Ni5 S8 C66 95.4(4)
N11 Ni5 S8 Ni6 -177.9(3)
N12 Ni5 S8 Ni6 137.5(10)
S7 Ni5 S8 Ni6 83.73(11)
S12 Ni5 S8 Ni6 -91.06(13)
I2 Ni5 S8 Ni6 -4.36(9)
N8 Ni4 S9 C28 56.3(4)
N7 Ni4 S9 C28 -11.6(4)
S10 Ni4 S9 C28 -119.0(19)
S7 Ni4 S9 C28 155.9(4)
I2 Ni4 S9 C28 -115.4(4)
N8 Ni4 S9 Ni6 175.2(3)
N7 Ni4 S9 Ni6 107.3(2)
S10 Ni4 S9 Ni6 -0.1(19)
S7 Ni4 S9 Ni6 -85.20(11)
I2 Ni4 S9 Ni6 3.55(9)
N9 Ni6 S9 C28 -72.7(5)
N10 Ni6 S9 C28 -109.8(11)
S8 Ni6 S9 C28 -170.8(4)
S11 Ni6 S9 C28 11.8(4)
I2 Ni6 S9 C28 101.1(4)
N9 Ni6 S9 Ni4 -177.5(3)
N10 Ni6 S9 Ni4 145.5(10)
S8 Ni6 S9 Ni4 84.48(11)
S11 Ni6 S9 Ni4 -92.96(12)
I2 Ni6 S9 Ni4 -3.61(10)
N8 Ni4 S10 C34 -13.2(5)
N7 Ni4 S10 C34 55.0(5)
S9 Ni4 S10 C34 162.2(19)
S7 Ni4 S10 C34 -113.0(4)
I2 Ni4 S10 C34 158.5(4)
N8 Ni4 S10 C35 -121.0(5)
N7 Ni4 S10 C35 -52.8(5)
S9 Ni4 S10 C35 54(2)
S7 Ni4 S10 C35 139.2(4)
I2 Ni4 S10 C35 50.7(4)
N9 Ni6 S11 C44 -122.2(5)
N10 Ni6 S11 C44 -52.9(5)
S8 Ni6 S11 C44 44(3)
S9 Ni6 S11 C44 139.5(5)
I2 Ni6 S11 C44 51.3(5)
N9 Ni6 S11 C37 -13.0(4)
N10 Ni6 S11 C37 56.3(4)
S8 Ni6 S11 C37 153(2)
S9 Ni6 S11 C37 -111.3(4)
I2 Ni6 S11 C37 160.5(4)
N11 Ni5 S12 C53 -119.0(6)
N12 Ni5 S12 C53 -49.5(6)
S7 Ni5 S12 C53 43.2(15)
S8 Ni5 S12 C53 140.6(5)
I2 Ni5 S12 C53 56.0(5)
N11 Ni5 S12 C45 -9.3(5)
N12 Ni5 S12 C45 60.2(5)
S7 Ni5 S12 C45 152.9(13)
S8 Ni5 S12 C45 -109.7(4)
I2 Ni5 S12 C45 165.6(4)
N8 Ni4 N7 C36 177.6(9)
S9 Ni4 N7 C36 -81.7(8)
S10 Ni4 N7 C36 94.9(8)
S7 Ni4 N7 C36 -141.9(9)
I2 Ni4 N7 C36 5.3(9)
N8 Ni4 N7 C30 48.0(6)
S9 Ni4 N7 C30 148.7(6)
S10 Ni4 N7 C30 -34.7(6)
S7 Ni4 N7 C30 88.5(12)
I2 Ni4 N7 C30 -124.3(6)
N8 Ni4 N7 C29 -61.4(6)
S9 Ni4 N7 C29 39.4(5)
S10 Ni4 N7 C29 -144.1(5)
S7 Ni4 N7 C29 -20.9(14)
I2 Ni4 N7 C29 126.4(5)
N7 Ni4 N8 C33 178.2(9)
S9 Ni4 N8 C33 95.4(8)
S10 Ni4 N8 C33 -84.9(8)
S7 Ni4 N8 C33 7.7(8)
I2 Ni4 N8 C33 -136.4(12)
N7 Ni4 N8 C32 55.7(6)
S9 Ni4 N8 C32 -27.1(7)
S10 Ni4 N8 C32 152.6(6)
S7 Ni4 N8 C32 -114.8(6)
I2 Ni4 N8 C32 101.1(15)
N7 Ni4 N8 C31 -57.6(7)
S9 Ni4 N8 C31 -140.5(6)
S10 Ni4 N8 C31 39.2(6)
S7 Ni4 N8 C31 131.8(6)
I2 Ni4 N8 C31 -12.3(19)
N10 Ni6 N9 C43 178.7(9)
S8 Ni6 N9 C43 95.5(8)
S9 Ni6 N9 C43 8.0(8)
S11 Ni6 N9 C43 -85.1(8)
I2 Ni6 N9 C43 -130.0(14)
N10 Ni6 N9 C39 54.8(6)
S8 Ni6 N9 C39 -28.4(7)
S9 Ni6 N9 C39 -115.9(6)
S11 Ni6 N9 C39 151.0(6)
I2 Ni6 N9 C39 106.1(16)
N10 Ni6 N9 C38 -55.7(6)
S8 Ni6 N9 C38 -138.9(6)
S9 Ni6 N9 C38 133.6(6)
S11 Ni6 N9 C38 40.5(6)
I2 Ni6 N9 C38 -4(2)
N12 Ni5 N11 C46 -59.0(7)
S7 Ni5 N11 C46 -141.2(7)
S12 Ni5 N11 C46 37.2(7)
S8 Ni5 N11 C46 131.1(7)
I2 Ni5 N11 C46 1(2)
N12 Ni5 N11 C52 174.1(9)
S7 Ni5 N11 C52 91.9(8)
S12 Ni5 N11 C52 -89.7(8)
S8 Ni5 N11 C52 4.2(9)
I2 Ni5 N11 C52 -126.2(16)
N12 Ni5 N11 C47 54.0(7)
S7 Ni5 N11 C47 -28.1(7)
S12 Ni5 N11 C47 150.2(6)
S8 Ni5 N11 C47 -115.9(6)
I2 Ni5 N11 C47 113.8(17)
N11 Ni5 N12 C50 174.8(9)
S7 Ni5 N12 C50 -84.1(8)
S12 Ni5 N12 C50 90.7(8)
S8 Ni5 N12 C50 -137.8(9)
I2 Ni5 N12 C50 2.4(8)
N11 Ni5 N12 C48 -61.5(6)
S7 Ni5 N12 C48 39.7(6)
S12 Ni5 N12 C48 -145.6(6)
S8 Ni5 N12 C48 -14.1(13)
I2 Ni5 N12 C48 126.2(5)
N11 Ni5 N12 C49 48.3(6)
S7 Ni5 N12 C49 149.4(6)
S12 Ni5 N12 C49 -35.8(6)
S8 Ni5 N12 C49 95.6(11)
I2 Ni5 N12 C49 -124.1(6)
N9 Ni6 N10 C42 176.2(10)
S8 Ni6 N10 C42 -83.5(9)
S9 Ni6 N10 C42 -144.4(9)
S11 Ni6 N10 C42 94.0(9)
I2 Ni6 N10 C42 3.6(9)
N9 Ni6 N10 C41 48.2(7)
S8 Ni6 N10 C41 148.5(7)
S9 Ni6 N10 C41 87.6(13)
S11 Ni6 N10 C41 -34.0(7)
I2 Ni6 N10 C41 -124.4(7)
N9 Ni6 N10 C40 -63.5(6)
S8 Ni6 N10 C40 36.8(5)
S9 Ni6 N10 C40 -24.1(14)
S11 Ni6 N10 C40 -145.7(5)
I2 Ni6 N10 C40 123.9(5)
Ni4 S9 C28 C29 -18.5(7)
Ni6 S9 C28 C29 -127.6(6)
C36 N7 C29 C28 64.2(11)
C30 N7 C29 C28 -176.0(9)
Ni4 N7 C29 C28 -64.6(9)
C36 N7 C29 C32 -175.1(9)
C30 N7 C29 C32 -55.3(10)
Ni4 N7 C29 C32 56.0(8)
S9 C28 C29 N7 59.6(10)
S9 C28 C29 C32 -57.7(10)
C36 N7 C30 C31 -164.3(9)
C29 N7 C30 C31 75.5(10)
Ni4 N7 C30 C31 -28.5(9)
C33 N8 C31 C34 66.3(11)
C32 N8 C31 C34 -172.7(8)
Ni4 N8 C31 C34 -61.1(9)
C33 N8 C31 C30 -173.7(8)
C32 N8 C31 C30 -52.7(10)
Ni4 N8 C31 C30 58.9(8)
N7 C30 C31 N8 -17.7(11)
N7 C30 C31 C34 102.8(9)
C33 N8 C32 C29 -165.8(8)
C31 N8 C32 C29 71.8(10)
Ni4 N8 C32 C29 -38.8(9)
N7 C29 C32 N8 -13.7(11)
C28 C29 C32 N8 107.3(10)
N8 C31 C34 S10 50.9(11)
C30 C31 C34 S10 -66.0(11)
C35 S10 C34 C31 99.1(10)
Ni4 S10 C34 C31 -14.5(9)
C44 S11 C37 C38 99.6(9)
Ni6 S11 C37 C38 -17.1(8)
S11 C37 C38 N9 55.4(11)
S11 C37 C38 C41 -63.2(11)
C43 N9 C38 C37 65.5(12)
C39 N9 C38 C37 -173.0(9)
Ni6 N9 C38 C37 -65.0(9)
C43 N9 C38 C41 -172.8(9)
C39 N9 C38 C41 -51.2(11)
Ni6 N9 C38 C41 56.7(9)
C43 N9 C39 C40 -166.2(9)
C38 N9 C39 C40 71.3(11)
Ni6 N9 C39 C40 -36.4(9)
C42 N10 C40 C66 59.2(10)
C41 N10 C40 C66 175.7(8)
Ni6 N10 C40 C66 -71.0(7)
C42 N10 C40 C39 -171.4(9)
C41 N10 C40 C39 -54.9(10)
Ni6 N10 C40 C39 58.4(8)
N9 C39 C40 N10 -15.5(11)
N9 C39 C40 C66 100.9(11)
C42 N10 C41 C38 -165.6(9)
C40 N10 C41 C38 76.1(11)
Ni6 N10 C41 C38 -28.9(11)
C37 C38 C41 N10 103.2(11)
N9 C38 C41 N10 -17.5(12)
C53 S12 C45 C46 95.5(9)
Ni5 S12 C45 C46 -18.5(9)
C52 N11 C46 C45 67.3(12)
C47 N11 C46 C45 -174.3(9)
Ni5 N11 C46 C45 -63.8(10)
C52 N11 C46 C49 -169.6(10)
C47 N11 C46 C49 -51.3(11)
Ni5 N11 C46 C49 59.3(9)
S12 C45 C46 N11 56.4(11)
S12 C45 C46 C49 -64.9(11)
C46 N11 C47 C48 72.3(11)
C52 N11 C47 C48 -165.5(10)
Ni5 N11 C47 C48 -37.2(10)
C50 N12 C48 C51 65.1(12)
C49 N12 C48 C51 -175.9(9)
Ni5 N12 C48 C51 -67.0(8)
C50 N12 C48 C47 -171.5(10)
C49 N12 C48 C47 -52.4(11)
Ni5 N12 C48 C47 56.5(9)
N11 C47 C48 N12 -15.1(12)
N11 C47 C48 C51 108.4(10)
C50 N12 C49 C46 -164.9(9)
C48 N12 C49 C46 73.8(10)
Ni5 N12 C49 C46 -29.4(9)
N11 C46 C49 N12 -17.3(12)
C45 C46 C49 N12 107.4(10)
N12 C48 C51 S7 61.5(10)
C47 C48 C51 S7 -59.2(11)
Ni5 S7 C51 C48 -19.1(7)
Ni4 S7 C51 C48 -129.2(7)
N10 C40 C66 S8 77.6(8)
C39 C40 C66 S8 -39.5(12)
Ni6 S8 C66 C40 -37.1(7)
Ni5 S8 C66 C40 -145.7(6)
